data_4135059
loop_
_publ_author_name
'Sun, Zhongwei'
'Li, Pan'
'Xu, Shijun'
'Li, Zi-Ying'
'Nomura, Yoshiaki'
'Li, Zimu'
'Liu, Xiaoyun'
'Zhang, Shaodong'

_publ_section_title
;
 Controlled Hierarchical Self-Assembly of Catenated Cages.
;
_journal_name_full 'Journal of the American Chemical Society'
_journal_paper_doi 10.1021/jacs.0c03330
_journal_year 2020
_chemical_formula_moiety '2(C84 H66 N6 S6)'
_chemical_formula_sum 'C168 H132 N12 S12'
_chemical_formula_weight 2703.57
_space_group_crystal_system triclinic
_space_group_IT_number 2
_space_group_name_Hall '-P 1'
_space_group_name_H-M_alt 'P -1'
_atom_sites_solution_hydrogens geom
_atom_sites_solution_primary dual
_audit_creation_date 2020-03-19
_audit_creation_method
;
Olex2 1.2
(compiled 2018.05.29 svn.r3508 for OlexSys, GUI svn.r5506)
;
_cell_angle_alpha 74.473(3)
_cell_angle_beta 75.276(3)
_cell_angle_gamma 84.941(3)
_cell_formula_units_Z 2
_cell_length_a 18.3116(16)
_cell_length_b 19.4359(18)
_cell_length_c 29.992(3)
_cell_measurement_reflns_used 9995
_cell_measurement_temperature 206(2)
_cell_measurement_theta_max 54.27
_cell_measurement_theta_min 7.51
_cell_volume 9944.6(16)
_computing_cell_refinement 'SAINT v8.37A (Bruker, 2015)'
_computing_data_reduction 'SAINT v8.37A (Bruker, 2015)'
_computing_molecular_graphics 'Olex2 (Dolomanov et al., 2009)'
_computing_publication_material 'Olex2 (Dolomanov et al., 2009)'
_computing_structure_refinement 'ShelXL (Sheldrick, 2015)'
_computing_structure_solution 'ShelXT (Sheldrick, 2015)'
_diffrn_ambient_temperature 205.82
_diffrn_measured_fraction_theta_full 0.996
_diffrn_measured_fraction_theta_max 0.985
_diffrn_measurement_device_type 'Bruker D8 Venture'
_diffrn_measurement_method '\f and \w scans'
_diffrn_radiation_type GaK\a
_diffrn_radiation_wavelength 1.34139
_diffrn_reflns_av_R_equivalents 0.0691
_diffrn_reflns_av_unetI/netI 0.0748
_diffrn_reflns_Laue_measured_fraction_full 0.996
_diffrn_reflns_Laue_measured_fraction_max 0.985
_diffrn_reflns_limit_h_max 22
_diffrn_reflns_limit_h_min -22
_diffrn_reflns_limit_k_max 23
_diffrn_reflns_limit_k_min -23
_diffrn_reflns_limit_l_max 35
_diffrn_reflns_limit_l_min -36
_diffrn_reflns_number 117664
_diffrn_reflns_point_group_measured_fraction_full 0.996
_diffrn_reflns_point_group_measured_fraction_max 0.985
_diffrn_reflns_theta_full 53.594
_diffrn_reflns_theta_max 55.138
_diffrn_reflns_theta_min 2.784
_diffrn_standards_number 0
_exptl_absorpt_coefficient_mu 1.006
_exptl_absorpt_correction_T_max 0.7508
_exptl_absorpt_correction_T_min 0.5085
_exptl_absorpt_correction_type multi-scan
_exptl_absorpt_process_details
'SADABS-2016/2 (Bruker,2016/2) was used for absorption correction. wR2(int) was 0.1275 before and 0.0877 after correction. The Ratio of minimum to maximum transmission is 0.6773. The \l/2 correction factor is Not present.'
_exptl_crystal_colour colourless
_exptl_crystal_colour_primary colourless
_exptl_crystal_density_diffrn 0.903
_exptl_crystal_description block
_exptl_crystal_F_000 2832
_exptl_crystal_size_max 0.12
_exptl_crystal_size_mid 0.08
_exptl_crystal_size_min 0.06
_refine_diff_density_max 2.114
_refine_diff_density_min -1.265
_refine_diff_density_rms 0.066
_refine_ls_extinction_method none
_refine_ls_goodness_of_fit_ref 1.101
_refine_ls_hydrogen_treatment constr
_refine_ls_matrix_type fullcycle
_refine_ls_number_parameters 1783
_refine_ls_number_reflns 37560
_refine_ls_number_restraints 158
_refine_ls_restrained_S_all 1.191
_refine_ls_R_factor_all 0.1332
_refine_ls_R_factor_gt 0.1000
_refine_ls_shift/su_max 0.039
_refine_ls_shift/su_mean 0.000
_refine_ls_structure_factor_coef Fsqd
_refine_ls_weighting_details 'w=1/[\s^2^(Fo^2^)+(0.1000P)^2^+10.0000P] where P=(Fo^2^+2Fc^2^)/3'
_refine_ls_weighting_scheme calc
_refine_ls_wR_factor_gt 0.2672
_refine_ls_wR_factor_ref 0.2876
_reflns_Friedel_coverage 0.000
_reflns_number_gt 21902
_reflns_number_total 37560
_reflns_threshold_expression 'I > 2\s(I)'
_cod_data_source_file ja0c03330_si_002.cif
_cod_data_source_block CSC-1
_cod_database_code 4135059
_shelx_shelxl_version_number 2016/6
_shelx_space_group_comment
;
The symmetry employed for this shelxl refinement is uniquely defined
by the following loop, which should always be used as a source of
symmetry information in preference to the above space-group names.
They are only intended as comments.
;
_shelx_estimated_absorpt_t_max 0.942
_shelx_estimated_absorpt_t_min 0.889
_olex2_refinement_description
;
1. Fixed Uiso
 At 1.2 times of:
  All C(H) groups, All C(H,H) groups, All C(H,H,H,H) groups
2. Restrained distances
 S13-C143 = S12-C141 = S12-C140 = S13-C140
 1.75 with sigma of 0.02
 C1AA-C111 = C109-C0AA
 1.53 with sigma of 0.02
 C1AA-C109
 1.53 with sigma of 0.02
 C0AA-C111
 1.53 with sigma of 0.02
3. Uiso/Uaniso restraints and constraints
C107 \\sim C108 \\sim C111 \\sim C109: within 2A with sigma of 0.01 and sigma
for terminal atoms of 0.02
C140 \\sim S13 \\sim C143 \\sim C142 \\sim C141 \\sim S12 \\sim C139: within 2A
with sigma of 0.01 and sigma for terminal atoms of 0.02
C111 \\sim C1AA \\sim C0AA \\sim C109 \\sim S2AA \\sim S3AA \\sim C108 \\sim
S0AA \\sim S1AA: within 2A with sigma of 0.01 and sigma for terminal atoms of
0.02
Uanis(S13) \\sim Ueq, Uanis(C143) \\sim Ueq, Uanis(C142) \\sim Ueq: with sigma
of 0.01 and sigma for terminal atoms of 0.02
4. Others
 Fixed Sof: S1(0.5) S2(0.5) H1B(0.5) H1A(0.5) H2BC(0.5) H2BD(0.5) H2AA(0.5)
 H2AB(0.5) C3(0.5) H3A(0.5) H3B(0.5) C4(0.5) H4A(0.5) H4B(0.5) C5(0.5) H5A(0.5)
 H5B(0.5) C6(0.5) H6A(0.5) H6B(0.5) H10A(0.5) H108(0.5) H10B(0.5) H10C(0.5)
 H10D(0.5) H10E(0.5) H11C(0.5) H11D(0.5) H11A(0.5) H11B(0.5) S0AA(0.5)
 S1AA(0.5) S2AA(0.5) S3AA(0.5) C0AA(0.5) H0AA(0.5) H0AB(0.5) C1AA(0.5)
 H1AA(0.5) H1AB(0.5)
5.a Ternary CH refined with riding coordinates:
 C1(H1B), C1(H1A), C24(H24), C56(H56), C87(H87), C108(H10A), C108(H108),
 C140(H140)
5.b Secondary CH2 refined with riding coordinates:
 C2(H2BC,H2BD), C2(H2AA,H2AB), C3(H3A,H3B), C4(H4A,H4B), C5(H5A,H5B), C6(H6A,
 H6B), C25(H25A,H25B), C26(H26A,H26B), C27(H27A,H27B), C57(H57A,H57B), C58(H58A,
 H58B), C59(H59A,H59B), C88(H88A,H88B), C89(H89A,H89B), C90(H90A,H90B),
 C109(H10B,H10C), C109(H10D,H10E), C111(H11C,H11D), C111(H11A,H11B), C141(H14A,
 H14B), C142(H14C,H14D), C143(H14E,H14F), C0AA(H0AA,H0AB), C1AA(H1AA,H1AB)
5.c Aromatic/amide H refined with riding coordinates:
 C8(H8), C11(H11), C13(H13), C15(H15), C17(H17), C19(H19), C22(H22), C28(H28),
 C31(H31), C33(H33), C35(H35), C37(H37), C39(H39), C42(H42), C43(H43), C44(H44),
  C45(H45), C46(H46), C47(H47), C49(H49), C51(H51), C54(H54), C60(H60),
 C63(H63), C65(H65), C67(H67), C68(H68), C69(H69), C70(H70), C71(H71), C72(H72),
  C75(H75), C76(H76), C77(H77), C78(H78), C79(H79), C80(H80), C81(H81),
 C82(H82), C83(H83), C84(H84), C85(H85), C86(H86), C92(H92), C95(H95), C97(H97),
  C99(H99), C101(H101), C103(H103), C106(H106), C112(H112), C115(H115),
 C117(H117), C119(H119), C121(H121), C123(H123), C126(H126), C127(H127),
 C128(H128), C129(H129), C130(H130), C131(H131), C133(H133), C135(H135),
 C138(H138), C144(H144), C147(H147), C149(H149), C151(H151), C152(H152),
 C153(H153), C154(H154), C155(H155), C156(H156), C157(H157), C158(H158),
 C159(H159), C160(H160), C161(H161), C162(H162), C163(H163), C164(H164),
 C165(H165), C166(H166), C167(H167), C168(H168), C169(H169), C170(H170),
 C3AA(H3AA), C2AA(H2AC)
;
_olex2_submission_special_instructions 'No special instructions were received'

loop_
_space_group_symop_operation_xyz
'x, y, z'
'-x, -y, -z'

loop_
_atom_site_label
_atom_site_type_symbol
_atom_site_fract_x
_atom_site_fract_y
_atom_site_fract_z
_atom_site_U_iso_or_equiv
_atom_site_adp_type
_atom_site_occupancy
_atom_site_site_symmetry_order
_atom_site_calc_flag
_atom_site_refinement_flags_posn
_atom_site_refinement_flags_adp
_atom_site_refinement_flags_occupancy
_atom_site_disorder_assembly
_atom_site_disorder_group
S1 S 0.585160 0.867240 0.614590 0.1209(13) Uani 0.5 1 d . . P A 2
S2 S 0.561270 0.872650 0.539350 0.0954(9) Uani 0.5 1 d . . P A 1
S3 S 0.421480 0.923460 0.602640 0.0842(4) Uani 1 1 d . . . . .
S4 S 1.126950 0.105750 0.501080 0.1050(5) Uani 1 1 d . . . . .
S5 S 1.103820 0.266410 0.480760 0.1080(5) Uani 1 1 d . . . . .
S6 S -0.036090 0.136820 0.876660 0.0901(4) Uani 1 1 d . . . . .
S7 S -0.045250 -0.023800 0.914750 0.248(2) Uani 1 1 d . . . . .
N1 N 0.453830 0.458300 0.809280 0.0577(8) Uani 1 1 d . . . . .
N2 N 0.750140 0.264410 0.755190 0.0640(9) Uani 1 1 d . . . . .
N3 N 0.619550 0.172840 0.541640 0.0615(8) Uani 1 1 d . . . . .
N4 N 0.365270 0.472270 0.562280 0.0647(9) Uani 1 1 d . . . . .
N5 N 0.326580 0.137810 0.610200 0.0747(10) Uani 1 1 d . . . . .
N6 N 0.433860 0.114750 0.856450 0.0688(10) Uani 1 1 d . . . . .
C1 C 0.500320 0.862080 0.597240 0.0776(13) Uani 1 1 d . . . . .
H1B H 0.517141 0.866106 0.562570 0.093 Uiso 0.5 1 calc R . P B 2
H1A H 0.531417 0.869561 0.618077 0.093 Uiso 0.5 1 calc R . P C 1
C2 C 0.471150 1.007380 0.584310 0.0943(17) Uani 1 1 d . . . . .
H2BC H 0.491328 1.018687 0.549684 0.113 Uiso 0.5 1 calc R . P D 2
H2BD H 0.434362 1.045199 0.591227 0.113 Uiso 0.5 1 calc R . P E 2
H2AA H 0.434414 1.047168 0.584911 0.113 Uiso 0.5 1 calc R . P F 1
H2AB H 0.501811 1.007536 0.606724 0.113 Uiso 0.5 1 calc R . P G 1
C3 C 0.541990 1.009610 0.609660 0.123(5) Uani 0.5 1 d . . P A 2
H3A H 0.560306 1.058424 0.601089 0.147 Uiso 0.5 1 calc R . P H 2
H3B H 0.524485 0.994043 0.644437 0.147 Uiso 0.5 1 calc R . P I 2
C4 C 0.605180 0.960050 0.592060 0.123(5) Uani 0.5 1 d . . P A 2
H4A H 0.650687 0.969041 0.600976 0.148 Uiso 0.5 1 calc R . P J 2
H4B H 0.616319 0.971893 0.557170 0.148 Uiso 0.5 1 calc R . P K 2
C5 C 0.524280 1.017790 0.531870 0.083(3) Uani 0.5 1 d . . P A 1
H5A H 0.493960 1.013594 0.510133 0.100 Uiso 0.5 1 calc R . P L 1
H5B H 0.544816 1.065954 0.521019 0.100 Uiso 0.5 1 calc R . P M 1
C6 C 0.588030 0.964370 0.529630 0.107(4) Uani 0.5 1 d . . P A 1
H6A H 0.615208 0.965988 0.553564 0.129 Uiso 0.5 1 calc R . P N 1
H6B H 0.623186 0.978670 0.498264 0.129 Uiso 0.5 1 calc R . P O 1
C7 C 0.470450 0.786980 0.618150 0.0709(12) Uani 1 1 d . . . . .
C8 C 0.471950 0.751670 0.664710 0.0722(12) Uani 1 1 d . . . . .
H8 H 0.493078 0.774065 0.682518 0.087 Uiso 1 1 calc R . . . .
C9 C 0.442350 0.682830 0.685750 0.0630(11) Uani 1 1 d . . . . .
C10 C 0.439800 0.645250 0.735720 0.0664(11) Uani 1 1 d . . . . .
C11 C 0.451560 0.571120 0.748960 0.0588(10) Uani 1 1 d . . . . .
H11 H 0.464548 0.545791 0.725288 0.071 Uiso 1 1 calc R . . . .
C12 C 0.444460 0.534630 0.795990 0.0623(10) Uani 1 1 d . . . . .
C13 C 0.512400 0.431570 0.786650 0.0578(10) Uani 1 1 d . . . . .
H13 H 0.549187 0.462752 0.764899 0.069 Uiso 1 1 calc R . . . .
C14 C 0.525930 0.354380 0.792580 0.0557(9) Uani 1 1 d . . . . .
C15 C 0.598950 0.329410 0.776130 0.0563(9) Uani 1 1 d . . . . .
H15 H 0.637982 0.362237 0.761130 0.068 Uiso 1 1 calc R . . . .
C16 C 0.615060 0.256510 0.781560 0.0556(9) Uani 1 1 d . . . . .
C17 C 0.691240 0.228940 0.764960 0.0637(10) Uani 1 1 d . . . . .
H17 H 0.696558 0.182037 0.761374 0.076 Uiso 1 1 calc R . . . .
C18 C 0.820680 0.231910 0.737910 0.0616(10) Uani 1 1 d . . . . .
C19 C 0.837250 0.217540 0.693630 0.0613(10) Uani 1 1 d . . . . .
H19 H 0.800620 0.227210 0.675645 0.074 Uiso 1 1 calc R . . . .
C20 C 0.907140 0.189060 0.675350 0.0613(10) Uani 1 1 d . . . . .
C21 C 0.925480 0.176330 0.626940 0.0623(10) Uani 1 1 d . . . . .
C22 C 1.000170 0.182090 0.599890 0.0665(11) Uani 1 1 d . . . . .
H22 H 1.038396 0.191739 0.613035 0.080 Uiso 1 1 calc R . . . .
C23 C 1.018230 0.173720 0.554030 0.0702(12) Uani 1 1 d . . . . .
C24 C 1.099130 0.180800 0.525660 0.0802(14) Uani 1 1 d . . . . .
H24 H 1.131816 0.182383 0.547058 0.096 Uiso 1 1 calc R . . . .
C25 C 1.221940 0.129840 0.466810 0.157(4) Uani 1 1 d . . . . .
H25A H 1.252683 0.133084 0.488540 0.188 Uiso 1 1 calc R . . . .
H25B H 1.244104 0.091977 0.451207 0.188 Uiso 1 1 calc R . . . .
C26 C 1.224850 0.200590 0.429010 0.183(5) Uani 1 1 d . . . . .
H26A H 1.190915 0.198736 0.408833 0.220 Uiso 1 1 calc R . . . .
H26B H 1.276223 0.207077 0.408701 0.220 Uiso 1 1 calc R . . . .
C27 C 1.202080 0.265190 0.450530 0.161(4) Uani 1 1 d . . . . .
H27A H 1.213106 0.309202 0.424986 0.193 Uiso 1 1 calc R . . . .
H27B H 1.232758 0.264371 0.473108 0.193 Uiso 1 1 calc R . . . .
C28 C 0.961230 0.159180 0.534510 0.0653(11) Uani 1 1 d . . . . .
H28 H 0.973760 0.153942 0.503177 0.078 Uiso 1 1 calc R . . . .
C29 C 0.885600 0.152260 0.560870 0.0627(11) Uani 1 1 d . . . . .
C30 C 0.825520 0.136130 0.539790 0.0612(10) Uani 1 1 d . . . . .
C31 C 0.751020 0.162450 0.551310 0.0591(10) Uani 1 1 d . . . . .
H31 H 0.737995 0.190266 0.573551 0.071 Uiso 1 1 calc R . . . .
C32 C 0.696580 0.148380 0.530710 0.0581(10) Uani 1 1 d . . . . .
C33 C 0.605420 0.235430 0.548250 0.0584(10) Uani 1 1 d . . . . .
H33 H 0.645673 0.263785 0.546342 0.070 Uiso 1 1 calc R . . . .
C34 C 0.527170 0.264340 0.558840 0.0578(9) Uani 1 1 d . . . . .
C35 C 0.516500 0.337140 0.554330 0.0596(10) Uani 1 1 d . . . . .
H35 H 0.558499 0.366897 0.544109 0.071 Uiso 1 1 calc R . . . .
C36 C 0.444190 0.366390 0.564810 0.0604(10) Uani 1 1 d . . . . .
C37 C 0.431800 0.443620 0.559950 0.0633(10) Uani 1 1 d . . . . .
H37 H 0.473127 0.472493 0.555066 0.076 Uiso 1 1 calc R . . . .
C38 C 0.353890 0.545890 0.561240 0.0625(10) Uani 1 1 d . . . . .
C39 C 0.390870 0.579650 0.583480 0.0651(11) Uani 1 1 d . . . . .
H39 H 0.428120 0.554567 0.598424 0.078 Uiso 1 1 calc R . . . .
C40 C 0.373900 0.650950 0.584230 0.0641(11) Uani 1 1 d . . . . .
C41 C 0.410540 0.685480 0.611400 0.0633(11) Uani 1 1 d . . . . .
C42 C 0.439520 0.754360 0.591380 0.0715(12) Uani 1 1 d . . . . .
H42 H 0.438040 0.778427 0.559934 0.086 Uiso 1 1 calc R . . . .
C43 C 0.412810 0.651170 0.657880 0.0653(11) Uani 1 1 d . . . . .
H43 H 0.393716 0.604854 0.671061 0.078 Uiso 1 1 calc R . . . .
C44 C 0.318600 0.687140 0.562480 0.0660(11) Uani 1 1 d . . . . .
H44 H 0.307615 0.735430 0.562096 0.079 Uiso 1 1 calc R . . . .
C45 C 0.279530 0.652950 0.541390 0.0745(12) Uani 1 1 d . . . . .
H45 H 0.241157 0.677789 0.527431 0.089 Uiso 1 1 calc R . . . .
C46 C 0.296130 0.582200 0.540490 0.0700(11) Uani 1 1 d . . . . .
H46 H 0.269116 0.558935 0.526205 0.084 Uiso 1 1 calc R . . . .
C47 C 0.381820 0.320720 0.582200 0.0662(11) Uani 1 1 d . . . . .
H47 H 0.332644 0.339676 0.590264 0.079 Uiso 1 1 calc R . . . .
C48 C 0.393070 0.249280 0.587250 0.0633(10) Uani 1 1 d . . . . .
C49 C 0.326130 0.202120 0.609310 0.0760(13) Uani 1 1 d . . . . .
H49 H 0.280655 0.222566 0.623453 0.091 Uiso 1 1 calc R . . . .
C50 C 0.259860 0.099680 0.638420 0.0741(13) Uani 1 1 d . . . . .
C51 C 0.239080 0.091900 0.686690 0.0736(13) Uani 1 1 d . . . . .
H51 H 0.268415 0.112599 0.701031 0.088 Uiso 1 1 calc R . . . .
C52 C 0.175740 0.054160 0.714750 0.0782(14) Uani 1 1 d . . . . .
C53 C 0.155100 0.046340 0.766850 0.0799(15) Uani 1 1 d . . . . .
C54 C 0.080290 0.048620 0.791500 0.0934(17) Uani 1 1 d . . . . .
H54 H 0.042045 0.053360 0.775016 0.112 Uiso 1 1 calc R . . . .
C55 C 0.060680 0.044080 0.839770 0.099(2) Uani 1 1 d . . . . .
C56 C -0.020580 0.050550 0.867360 0.119(2) Uani 1 1 d . . . . .
H56 H -0.051799 0.048813 0.845162 0.143 Uiso 1 1 calc R . . . .
C57 C -0.136230 0.131840 0.906020 0.120(2) Uani 1 1 d . . . . .
H57A H -0.152289 0.176077 0.915876 0.143 Uiso 1 1 calc R . . . .
H57B H -0.164539 0.128886 0.882934 0.143 Uiso 1 1 calc R . . . .
C58 C -0.156370 0.069800 0.948750 0.180(4) Uani 1 1 d . . . . .
H58A H -0.125196 0.070210 0.970833 0.216 Uiso 1 1 calc R . . . .
H58B H -0.209331 0.075030 0.965194 0.216 Uiso 1 1 calc R . . . .
C59 C -0.145100 -0.000220 0.935920 0.250(8) Uani 1 1 d . . . . .
H59A H -0.171494 0.001613 0.910989 0.299 Uiso 1 1 calc R . . . .
H59B H -0.167885 -0.037788 0.963939 0.299 Uiso 1 1 calc R . . . .
C60 C 0.117140 0.037360 0.864490 0.0897(17) Uani 1 1 d . . . . .
H60 H 0.103516 0.035063 0.897252 0.108 Uiso 1 1 calc R . . . .
C61 C 0.193980 0.033960 0.841350 0.0763(14) Uani 1 1 d . . . . .
C62 C 0.253360 0.027680 0.868200 0.0751(13) Uani 1 1 d . . . . .
C63 C 0.315050 0.073440 0.850410 0.0691(12) Uani 1 1 d . . . . .
H63 H 0.318967 0.107524 0.821044 0.083 Uiso 1 1 calc R . . . .
C64 C 0.370080 0.069520 0.875060 0.0662(11) Uani 1 1 d . . . . .
C65 C 0.421240 0.181860 0.842880 0.0672(11) Uani 1 1 d . . . . .
H65 H 0.371063 0.199280 0.847833 0.081 Uiso 1 1 calc R . . . .
C66 C 0.482710 0.232590 0.819790 0.0586(10) Uani 1 1 d . . . . .
C67 C 0.468350 0.305810 0.814510 0.0590(10) Uani 1 1 d . . . . .
H67 H 0.419140 0.322337 0.825942 0.071 Uiso 1 1 calc R . . . .
C68 C 0.556230 0.209360 0.802910 0.0631(10) Uani 1 1 d . . . . .
H68 H 0.566216 0.160229 0.806102 0.076 Uiso 1 1 calc R . . . .
C69 C 0.366180 0.017300 0.917540 0.0753(13) Uani 1 1 d . . . . .
H69 H 0.404414 0.012828 0.934005 0.090 Uiso 1 1 calc R . . . .
C70 C 0.305350 -0.028160 0.935420 0.0827(15) Uani 1 1 d . . . . .
H70 H 0.302516 -0.063199 0.964283 0.099 Uiso 1 1 calc R . . . .
C71 C 0.249270 -0.022920 0.911760 0.0794(14) Uani 1 1 d . . . . .
H71 H 0.207920 -0.053475 0.924887 0.095 Uiso 1 1 calc R . . . .
C72 C 0.210840 0.039400 0.792560 0.0746(13) Uani 1 1 d . . . . .
H72 H 0.261825 0.038382 0.776089 0.090 Uiso 1 1 calc R . . . .
C75 C 0.216340 0.070260 0.616310 0.0901(16) Uani 1 1 d . . . . .
H75 H 0.230506 0.073933 0.583371 0.108 Uiso 1 1 calc R . . . .
C76 C 0.465220 0.220170 0.575250 0.0633(10) Uani 1 1 d . . . . .
H76 H 0.472061 0.170783 0.578229 0.076 Uiso 1 1 calc R . . . .
C77 C 0.714620 0.107390 0.497790 0.0681(11) Uani 1 1 d . . . . .
H77 H 0.677666 0.097714 0.483664 0.082 Uiso 1 1 calc R . . . .
C78 C 0.788400 0.080710 0.485930 0.0704(12) Uani 1 1 d . . . . .
H78 H 0.801235 0.053165 0.463523 0.085 Uiso 1 1 calc R . . . .
C79 C 0.842120 0.094390 0.506700 0.0730(13) Uani 1 1 d . . . . .
H79 H 0.891272 0.075392 0.498618 0.088 Uiso 1 1 calc R . . . .
C80 C 0.869610 0.161610 0.607090 0.0625(11) Uani 1 1 d . . . . .
H80 H 0.819438 0.157815 0.625327 0.075 Uiso 1 1 calc R . . . .
C81 C 0.960380 0.174780 0.703010 0.0760(13) Uani 1 1 d . . . . .
H81 H 1.007764 0.154942 0.691291 0.091 Uiso 1 1 calc R . . . .
C82 C 0.944760 0.189260 0.747350 0.0753(12) Uani 1 1 d . . . . .
H82 H 0.981415 0.179313 0.765320 0.090 Uiso 1 1 calc R . . . .
C83 C 0.874850 0.218510 0.765260 0.0683(11) Uani 1 1 d . . . . .
H83 H 0.864024 0.229119 0.795089 0.082 Uiso 1 1 calc R . . . .
C84 C 0.423360 0.571140 0.831380 0.0755(13) Uani 1 1 d . . . . .
H84 H 0.416766 0.546320 0.863623 0.091 Uiso 1 1 calc R . . . .
C85 C 0.412220 0.643820 0.818840 0.0890(16) Uani 1 1 d . . . . .
H85 H 0.397890 0.668636 0.842764 0.107 Uiso 1 1 calc R . . . .
C86 C 0.421630 0.680780 0.772070 0.0873(15) Uani 1 1 d . . . . .
H86 H 0.415790 0.730791 0.764273 0.105 Uiso 1 1 calc R . . . .
S8 S 1.087170 0.644950 0.612330 0.0813(4) Uani 1 1 d . . . . .
S9 S 0.928390 0.695640 0.652530 0.0882(4) Uani 1 1 d . . . . .
S12 S 0.227840 0.755870 0.841960 0.1175(6) Uani 1 1 d D U . . .
S13 S 0.071190 0.701900 0.895870 0.2842(18) Uani 1 1 d D U . . .
N7 N 0.803740 0.306820 0.858800 0.0627(8) Uani 1 1 d . . . . .
N8 N 0.644170 0.067420 0.929360 0.0657(9) Uani 1 1 d . . . . .
N9 N 0.436680 0.094720 0.719100 0.0862(12) Uani 1 1 d . . . . .
N10 N 0.723030 0.304020 0.614200 0.0662(9) Uani 1 1 d . . . . .
N11 N 0.387230 0.422790 0.693420 0.0867(12) Uani 1 1 d . . . . .
N12 N 0.401700 0.320090 0.954920 0.0669(9) Uani 1 1 d . . . . .
C87 C 0.987340 0.641230 0.616170 0.0677(11) Uani 1 1 d . . . . .
H87 H 0.979131 0.657615 0.583560 0.081 Uiso 1 1 calc R . . . .
C88 C 0.967260 0.781850 0.620850 0.0963(17) Uani 1 1 d . . . . .
H88A H 0.957924 0.794309 0.588855 0.116 Uiso 1 1 calc R . . . .
H88B H 0.940385 0.817346 0.637297 0.116 Uiso 1 1 calc R . . . .
C89 C 1.051290 0.786850 0.616080 0.0990(17) Uani 1 1 d . . . . .
H89A H 1.060973 0.773185 0.648001 0.119 Uiso 1 1 calc R . . . .
H89B H 1.066089 0.836650 0.601580 0.119 Uiso 1 1 calc R . . . .
C90 C 1.100530 0.739940 0.586250 0.0896(16) Uani 1 1 d . . . . .
H90A H 1.153664 0.750446 0.581779 0.108 Uiso 1 1 calc R . . . .
H90B H 1.089461 0.752370 0.554716 0.108 Uiso 1 1 calc R . . . .
C91 C 0.962540 0.564560 0.636900 0.0662(11) Uani 1 1 d . . . . .
C92 C 0.964120 0.530530 0.683460 0.0664(11) Uani 1 1 d . . . . .
H92 H 0.983948 0.553615 0.701481 0.080 Uiso 1 1 calc R . . . .
C93 C 0.935710 0.460720 0.703850 0.0635(10) Uani 1 1 d . . . . .
C94 C 0.933730 0.424070 0.754410 0.0644(11) Uani 1 1 d . . . . .
C95 C 0.871280 0.384160 0.782410 0.0617(10) Uani 1 1 d . . . . .
H95 H 0.830877 0.380858 0.769085 0.074 Uiso 1 1 calc R . . . .
C96 C 0.867730 0.349010 0.829910 0.0642(11) Uani 1 1 d . . . . .
C97 C 0.738570 0.334790 0.858200 0.0632(10) Uani 1 1 d . . . . .
H97 H 0.735175 0.382377 0.840571 0.076 Uiso 1 1 calc R . . . .
C98 C 0.667890 0.296520 0.883720 0.0591(10) Uani 1 1 d . . . . .
C99 C 0.665640 0.222400 0.897690 0.0591(10) Uani 1 1 d . . . . .
H99 H 0.710243 0.194744 0.892390 0.071 Uiso 1 1 calc R . . . .
C100 C 0.595680 0.189300 0.919880 0.0577(9) Uani 1 1 d . . . . .
C101 C 0.588620 0.111340 0.932920 0.0667(11) Uani 1 1 d . . . . .
H101 H 0.539790 0.092697 0.944675 0.080 Uiso 1 1 calc R . . . .
C102 C 0.627130 -0.007060 0.941280 0.0629(10) Uani 1 1 d . . . . .
C103 C 0.575100 -0.030540 0.922960 0.0628(10) Uani 1 1 d . . . . .
H103 H 0.549229 0.002823 0.903056 0.075 Uiso 1 1 calc R . . . .
C104 C 0.559980 -0.103760 0.933550 0.0661(11) Uani 1 1 d . . . . .
C105 C 0.502570 -0.128290 0.915210 0.0710(12) Uani 1 1 d . . . . .
C106 C 0.453220 -0.182740 0.943730 0.0858(15) Uani 1 1 d . . . . .
H106 H 0.457352 -0.204773 0.974992 0.103 Uiso 1 1 calc R . . . .
C107 C 0.398810 -0.204300 0.926490 0.107(2) Uani 1 1 d . U . . .
C108 C 0.343270 -0.262300 0.957640 0.1268(19) Uani 1 1 d . U . . .
H10A H 0.360842 -0.271951 0.987382 0.152 Uiso 0.5 1 calc R . P P 2
H108 H 0.316027 -0.266285 0.933873 0.152 Uiso 0.5 1 calc R . P Q 1
C109 C 0.206760 -0.302590 1.020650 0.137(2) Uani 1 1 d D U . . .
H10B H 0.177784 -0.294661 1.051231 0.164 Uiso 0.5 1 calc R . P R 1
H10C H 0.172295 -0.300508 1.000084 0.164 Uiso 0.5 1 calc R . P S 1
H10D H 0.229216 -0.311568 1.048110 0.164 Uiso 0.5 1 calc R . P T 2
H10E H 0.152634 -0.293781 1.032370 0.164 Uiso 0.5 1 calc R . P U 2
C111 C 0.301750 -0.401330 0.994410 0.144(2) Uani 1 1 d D U . . .
H11C H 0.322961 -0.411416 1.022441 0.173 Uiso 0.5 1 calc R . P V 2
H11D H 0.302799 -0.445417 0.984280 0.173 Uiso 0.5 1 calc R . P W 2
H11A H 0.275175 -0.401465 0.969898 0.173 Uiso 0.5 1 calc R . P X 1
H11B H 0.316340 -0.450944 1.007486 0.173 Uiso 0.5 1 calc R . P Y 1
C112 C 0.389920 -0.173110 0.881270 0.0910(16) Uani 1 1 d . . . . .
H112 H 0.351953 -0.188241 0.870261 0.109 Uiso 1 1 calc R . . . .
C113 C 0.438290 -0.118470 0.851880 0.0767(13) Uani 1 1 d . . . . .
C114 C 0.427970 -0.084530 0.803690 0.0764(13) Uani 1 1 d . . . . .
C115 C 0.443880 -0.012720 0.782240 0.0748(13) Uani 1 1 d . . . . .
H115 H 0.464693 0.014092 0.797642 0.090 Uiso 1 1 calc R . . . .
C116 C 0.428730 0.019580 0.737480 0.0836(14) Uani 1 1 d . . . . .
C117 C 0.501830 0.121430 0.707650 0.0804(13) Uani 1 1 d . . . . .
H117 H 0.544458 0.091076 0.709480 0.096 Uiso 1 1 calc R . . . .
C118 C 0.511280 0.198880 0.691650 0.0759(13) Uani 1 1 d . . . . .
C119 C 0.582730 0.229040 0.670080 0.0742(12) Uani 1 1 d . . . . .
H119 H 0.625219 0.198899 0.664352 0.089 Uiso 1 1 calc R . . . .
C120 C 0.591770 0.302480 0.657070 0.0730(12) Uani 1 1 d . . . . .
C121 C 0.664090 0.335780 0.633920 0.0738(12) Uani 1 1 d . . . . .
H121 H 0.668160 0.383925 0.633287 0.089 Uiso 1 1 calc R . . . .
C122 C 0.790310 0.343980 0.594080 0.0661(11) Uani 1 1 d . . . . .
C123 C 0.816510 0.383100 0.619580 0.0650(11) Uani 1 1 d . . . . .
H123 H 0.789271 0.383236 0.650684 0.078 Uiso 1 1 calc R . . . .
C124 C 0.882020 0.421570 0.599550 0.0662(11) Uani 1 1 d . . . . .
C125 C 0.910480 0.459730 0.628430 0.0671(11) Uani 1 1 d . . . . .
C126 C 0.936880 0.530240 0.609140 0.0691(11) Uani 1 1 d . . . . .
H126 H 0.936991 0.553849 0.577369 0.083 Uiso 1 1 calc R . . . .
C127 C 0.910020 0.426880 0.675740 0.0663(11) Uani 1 1 d . . . . .
H127 H 0.891722 0.380291 0.689062 0.080 Uiso 1 1 calc R . . . .
C128 C 0.922090 0.421690 0.552820 0.0842(14) Uani 1 1 d . . . . .
H128 H 0.965832 0.448762 0.538091 0.101 Uiso 1 1 calc R . . . .
C129 C 0.895870 0.381450 0.529310 0.0895(15) Uani 1 1 d . . . . .
H129 H 0.922787 0.380970 0.498202 0.107 Uiso 1 1 calc R . . . .
C130 C 0.832510 0.342180 0.549130 0.0790(13) Uani 1 1 d . . . . .
H130 H 0.817404 0.313810 0.532268 0.095 Uiso 1 1 calc R . . . .
C131 C 0.526090 0.346720 0.667180 0.0828(14) Uani 1 1 d . . . . .
H131 H 0.530561 0.396505 0.660193 0.099 Uiso 1 1 calc R . . . .
C132 C 0.455550 0.315840 0.687390 0.0834(14) Uani 1 1 d . . . . .
C133 C 0.384040 0.360890 0.698000 0.0953(16) Uani 1 1 d . . . . .
H133 H 0.336754 0.339073 0.708332 0.114 Uiso 1 1 calc R . . . .
C134 C 0.314450 0.458880 0.707100 0.0768(13) Uani 1 1 d . . . . .
C135 C 0.298410 0.478950 0.749270 0.0725(12) Uani 1 1 d . . . . .
H135 H 0.331956 0.465709 0.769353 0.087 Uiso 1 1 calc R . . . .
C136 C 0.232540 0.519000 0.762780 0.0676(12) Uani 1 1 d . . . . .
C137 C 0.218840 0.539490 0.808020 0.0708(12) Uani 1 1 d . . . . .
C138 C 0.189120 0.606040 0.813220 0.0815(14) Uani 1 1 d . . . . .
H138 H 0.175492 0.638694 0.787110 0.098 Uiso 1 1 calc R . . . .
C139 C 0.178830 0.626040 0.855560 0.0957(17) Uani 1 1 d . U . . .
C140 C 0.151070 0.700060 0.858990 0.1208(18) Uani 1 1 d D U . . .
H140 H 0.133504 0.715277 0.829143 0.145 Uiso 1 1 calc R . . . .
C141 C 0.182360 0.840270 0.848650 0.127(2) Uani 1 1 d D U . . .
H14A H 0.220787 0.872059 0.848977 0.152 Uiso 1 1 calc R . . . .
H14B H 0.162427 0.862027 0.820556 0.152 Uiso 1 1 calc R . . . .
C142 C 0.117480 0.836640 0.893550 0.192(3) Uani 1 1 d . U . . .
H14C H 0.101756 0.884665 0.897372 0.230 Uiso 1 1 calc R . . . .
H14D H 0.133102 0.808715 0.922153 0.230 Uiso 1 1 calc R . . . .
C143 C 0.052410 0.799690 0.884980 0.201(3) Uani 1 1 d D U . . .
H14E H 0.047862 0.819387 0.852092 0.242 Uiso 1 1 calc R . . . .
H14F H 0.004617 0.809006 0.906416 0.242 Uiso 1 1 calc R . . . .
C144 C 0.197820 0.577860 0.894360 0.0816(14) Uani 1 1 d . . . . .
H144 H 0.189991 0.590838 0.923272 0.098 Uiso 1 1 calc R . . . .
C145 C 0.228600 0.509870 0.891360 0.0732(13) Uani 1 1 d . . . . .
C146 C 0.250440 0.458220 0.931760 0.0712(12) Uani 1 1 d . . . . .
C147 C 0.315590 0.415630 0.924380 0.0694(12) Uani 1 1 d . . . . .
H147 H 0.345947 0.421065 0.893294 0.083 Uiso 1 1 calc R . . . .
C148 C 0.336720 0.365450 0.961760 0.0684(11) Uani 1 1 d . . . . .
C149 C 0.462580 0.348450 0.927220 0.0656(11) Uani 1 1 d . . . . .
H149 H 0.463431 0.398014 0.913624 0.079 Uiso 1 1 calc R . . . .
C150 C 0.532110 0.304510 0.916090 0.0596(10) Uani 1 1 d . . . . .
C151 C 0.530270 0.230030 0.928260 0.0614(10) Uani 1 1 d . . . . .
H151 H 0.483782 0.207205 0.942386 0.074 Uiso 1 1 calc R . . . .
C152 C 0.600870 0.337060 0.893280 0.0624(10) Uani 1 1 d . . . . .
H152 H 0.602735 0.387185 0.884026 0.075 Uiso 1 1 calc R . . . .
C153 C 0.291570 0.356830 1.007060 0.0923(16) Uani 1 1 d . . . . .
H153 H 0.303495 0.321056 1.032405 0.111 Uiso 1 1 calc R . . . .
C154 C 0.229040 0.400410 1.015360 0.1022(18) Uani 1 1 d . . . . .
H154 H 0.199720 0.395506 1.046662 0.123 Uiso 1 1 calc R . . . .
C155 C 0.208790 0.450970 0.978620 0.0924(16) Uani 1 1 d . . . . .
H155 H 0.166458 0.481004 0.985083 0.111 Uiso 1 1 calc R . . . .
C156 C 0.237930 0.492590 0.847790 0.0675(12) Uani 1 1 d . . . . .
H156 H 0.258013 0.447229 0.845192 0.081 Uiso 1 1 calc R . . . .
C157 C 0.183820 0.538320 0.732710 0.0809(14) Uani 1 1 d . . . . .
H157 H 0.140468 0.566420 0.740773 0.097 Uiso 1 1 calc R . . . .
C158 C 0.198230 0.516900 0.691470 0.0911(16) Uani 1 1 d . . . . .
H158 H 0.164060 0.529490 0.671780 0.109 Uiso 1 1 calc R . . . .
C159 C 0.263030 0.476570 0.678210 0.0948(16) Uani 1 1 d . . . . .
H159 H 0.272085 0.461369 0.650017 0.114 Uiso 1 1 calc R . . . .
C160 C 0.448610 0.243780 0.698880 0.0855(14) Uani 1 1 d . . . . .
H160 H 0.400421 0.223995 0.711976 0.103 Uiso 1 1 calc R . . . .
C161 C 0.397010 -0.019490 0.714540 0.1003(18) Uani 1 1 d . . . . .
H161 H 0.385019 0.002750 0.685274 0.120 Uiso 1 1 calc R . . . .
C162 C 0.383410 -0.091190 0.735280 0.123(2) Uani 1 1 d . . . . .
H162 H 0.363858 -0.118314 0.719488 0.147 Uiso 1 1 calc R . . . .
C163 C 0.398490 -0.123260 0.779280 0.109(2) Uani 1 1 d . . . . .
H163 H 0.388728 -0.172029 0.793029 0.130 Uiso 1 1 calc R . . . .
C164 C 0.493790 -0.096350 0.869120 0.0707(12) Uani 1 1 d . . . . .
H164 H 0.525874 -0.059297 0.849396 0.085 Uiso 1 1 calc R . . . .
C165 C 0.599510 -0.151070 0.963270 0.0746(13) Uani 1 1 d . . . . .
H165 H 0.590340 -0.200213 0.971149 0.090 Uiso 1 1 calc R . . . .
C166 C 0.651050 -0.127830 0.981150 0.0806(14) Uani 1 1 d . . . . .
H166 H 0.676488 -0.161190 1.001328 0.097 Uiso 1 1 calc R . . . .
C167 C 0.666770 -0.056760 0.970400 0.0736(12) Uani 1 1 d . . . . .
H167 H 0.703536 -0.041549 0.982350 0.088 Uiso 1 1 calc R . . . .
C168 C 0.928570 0.350760 0.849480 0.0820(14) Uani 1 1 d . . . . .
H168 H 0.927912 0.324306 0.880799 0.098 Uiso 1 1 calc R . . . .
C169 C 0.989770 0.391720 0.822410 0.0896(15) Uani 1 1 d . . . . .
H169 H 1.029782 0.395065 0.836055 0.108 Uiso 1 1 calc R . . . .
C170 C 0.993300 0.427980 0.775510 0.0815(14) Uani 1 1 d . . . . .
H170 H 1.035691 0.455421 0.757570 0.098 Uiso 1 1 calc R . . . .
S0AA S 0.347410 -0.339600 0.952000 0.0964(9) Uani 0.5 1 d . U P Z 2
S1AA S 0.398100 -0.345230 0.961780 0.1084(10) Uani 0.5 1 d . U P Z 1
S2AA S 0.278740 -0.240010 0.993220 0.0998(11) Uani 0.5 1 d . U P Z 1
S3AA S 0.246770 -0.216550 0.978380 0.0972(11) Uani 0.5 1 d . U P Z 2
C0AA C 0.214060 -0.367590 1.006140 0.135(3) Uani 0.5 1 d D U P Z 2
H0AA H 0.194550 -0.359220 0.977545 0.162 Uiso 0.5 1 calc R . P A 2
H0AB H 0.182221 -0.403341 1.031346 0.162 Uiso 0.5 1 calc R . P B 2
C1AA C 0.254240 -0.379830 1.028310 0.129(3) Uani 0.5 1 d D U P Z 1
H1AA H 0.282039 -0.380370 1.052345 0.155 Uiso 0.5 1 calc R . P C 1
H1AB H 0.216342 -0.417009 1.042989 0.155 Uiso 0.5 1 calc R . P D 1
C3AA C 0.150800 0.035110 0.645260 0.109(2) Uani 1 1 d . . . . .
H3AA H 0.119098 0.016762 0.631196 0.131 Uiso 1 1 calc R . . . .
C2AA C 0.131700 0.026780 0.693620 0.0941(17) Uani 1 1 d . . . . .
H2AC H 0.087922 0.002008 0.712295 0.113 Uiso 1 1 calc R . . . .

loop_
_atom_site_aniso_label
_atom_site_aniso_U_11
_atom_site_aniso_U_22
_atom_site_aniso_U_33
_atom_site_aniso_U_23
_atom_site_aniso_U_13
_atom_site_aniso_U_12
S1 0.0787(17) 0.0564(14) 0.188(3) -0.0046(17) 0.0119(19) -0.0060(12)
S2 0.0658(14) 0.0415(11) 0.153(3) -0.0169(13) 0.0149(15) -0.0102(9)
S3 0.0797(7) 0.0384(5) 0.1124(10) -0.0101(5) 0.0086(7) -0.0071(5)
S4 0.0694(8) 0.1078(10) 0.1077(11) -0.0201(8) 0.0164(7) 0.0231(7)
S5 0.0746(8) 0.0978(10) 0.1179(12) 0.0201(8) -0.0081(8) -0.0180(7)
S6 0.0684(7) 0.0832(8) 0.0979(9) -0.0177(7) 0.0073(6) 0.0105(6)
S7 0.0834(11) 0.1086(14) 0.389(4) 0.073(2) 0.0839(18) 0.0154(10)
N1 0.067(2) 0.0389(15) 0.063(2) -0.0144(14) -0.0084(16) 0.0005(14)
N2 0.059(2) 0.0500(18) 0.077(2) -0.0171(16) -0.0070(17) 0.0038(15)
N3 0.060(2) 0.0495(18) 0.072(2) -0.0157(16) -0.0092(16) -0.0055(15)
N4 0.075(2) 0.0482(18) 0.069(2) -0.0120(16) -0.0174(18) -0.0027(16)
N5 0.056(2) 0.054(2) 0.107(3) -0.0130(19) -0.0126(19) -0.0029(16)
N6 0.066(2) 0.0454(18) 0.084(2) -0.0173(16) 0.0018(18) -0.0039(15)
C1 0.086(3) 0.042(2) 0.095(3) -0.008(2) -0.012(3) -0.008(2)
C2 0.092(4) 0.040(2) 0.126(4) -0.009(2) 0.008(3) -0.007(2)
C3 0.093(8) 0.043(5) 0.191(13) -0.019(6) 0.031(8) -0.019(5)
C4 0.075(7) 0.071(7) 0.182(13) -0.001(7) 0.016(8) -0.017(5)
C5 0.081(6) 0.030(4) 0.111(8) -0.003(4) 0.012(5) -0.011(4)
C6 0.071(6) 0.048(5) 0.179(12) -0.009(6) -0.001(7) -0.022(4)
C7 0.084(3) 0.0369(19) 0.084(3) -0.004(2) -0.018(2) -0.0027(19)
C8 0.085(3) 0.0372(19) 0.093(3) -0.016(2) -0.017(3) -0.0047(19)
C9 0.081(3) 0.0315(17) 0.075(3) -0.0103(17) -0.018(2) -0.0014(17)
C10 0.081(3) 0.0392(19) 0.078(3) -0.0166(19) -0.015(2) -0.0028(18)
C11 0.067(2) 0.0387(18) 0.067(3) -0.0136(17) -0.010(2) -0.0024(17)
C12 0.067(2) 0.0414(19) 0.073(3) -0.0161(18) -0.004(2) -0.0036(17)
C13 0.066(2) 0.0429(19) 0.060(2) -0.0103(17) -0.0086(19) -0.0027(17)
C14 0.064(2) 0.0445(19) 0.056(2) -0.0112(17) -0.0132(18) 0.0009(17)
C15 0.065(2) 0.048(2) 0.053(2) -0.0143(17) -0.0092(18) -0.0003(17)
C16 0.060(2) 0.047(2) 0.058(2) -0.0157(17) -0.0093(18) 0.0015(17)
C17 0.067(3) 0.048(2) 0.078(3) -0.0212(19) -0.015(2) 0.0031(19)
C18 0.063(2) 0.0411(19) 0.077(3) -0.0176(18) -0.008(2) 0.0020(17)
C19 0.056(2) 0.049(2) 0.073(3) -0.0123(19) -0.008(2) 0.0003(17)
C20 0.057(2) 0.053(2) 0.066(3) -0.0100(19) -0.0083(19) 0.0056(18)
C21 0.055(2) 0.049(2) 0.074(3) -0.0145(19) -0.003(2) 0.0045(17)
C22 0.053(2) 0.059(2) 0.080(3) -0.015(2) -0.008(2) 0.0050(18)
C23 0.055(2) 0.056(2) 0.081(3) -0.005(2) 0.000(2) 0.0056(19)
C24 0.053(2) 0.086(3) 0.079(3) -0.001(2) 0.001(2) 0.006(2)
C25 0.071(4) 0.204(8) 0.123(5) 0.012(5) 0.036(4) 0.038(4)
C26 0.071(4) 0.283(12) 0.108(6) 0.042(7) 0.031(4) 0.012(6)
C27 0.068(4) 0.214(9) 0.132(6) 0.055(6) 0.005(4) -0.041(5)
C28 0.056(2) 0.058(2) 0.069(3) -0.013(2) 0.002(2) 0.0052(18)
C29 0.057(2) 0.045(2) 0.076(3) -0.0152(19) -0.001(2) 0.0061(17)
C30 0.060(2) 0.045(2) 0.067(3) -0.0139(18) 0.0043(19) -0.0038(17)
C31 0.058(2) 0.0420(19) 0.067(2) -0.0153(17) 0.0055(19) -0.0035(16)
C32 0.059(2) 0.0397(18) 0.070(3) -0.0164(17) 0.0011(19) -0.0103(16)
C33 0.057(2) 0.049(2) 0.064(2) -0.0149(18) -0.0050(19) -0.0040(17)
C34 0.059(2) 0.052(2) 0.059(2) -0.0144(18) -0.0075(18) -0.0036(17)
C35 0.063(2) 0.049(2) 0.064(2) -0.0113(18) -0.0117(19) -0.0072(18)
C36 0.062(2) 0.049(2) 0.066(3) -0.0090(18) -0.013(2) -0.0015(18)
C37 0.063(2) 0.049(2) 0.074(3) -0.0166(19) -0.009(2) -0.0033(18)
C38 0.062(2) 0.046(2) 0.070(3) -0.0080(18) -0.007(2) -0.0002(18)
C39 0.065(2) 0.043(2) 0.082(3) -0.0065(19) -0.016(2) -0.0031(18)
C40 0.070(3) 0.0403(19) 0.074(3) -0.0064(18) -0.011(2) -0.0038(18)
C41 0.072(3) 0.0376(18) 0.073(3) -0.0035(18) -0.016(2) -0.0021(17)
C42 0.076(3) 0.040(2) 0.088(3) 0.000(2) -0.017(2) -0.0013(19)
C43 0.073(3) 0.0280(17) 0.089(3) -0.0078(18) -0.014(2) -0.0037(17)
C44 0.070(3) 0.045(2) 0.075(3) -0.0065(19) -0.013(2) 0.0047(19)
C45 0.077(3) 0.055(2) 0.085(3) -0.007(2) -0.022(2) 0.007(2)
C46 0.065(3) 0.063(3) 0.078(3) -0.015(2) -0.014(2) -0.002(2)
C47 0.062(2) 0.052(2) 0.080(3) -0.011(2) -0.016(2) -0.0002(18)
C48 0.055(2) 0.054(2) 0.078(3) -0.018(2) -0.009(2) -0.0039(18)
C49 0.057(2) 0.058(3) 0.107(4) -0.020(2) -0.012(2) 0.004(2)
C50 0.053(2) 0.048(2) 0.113(4) -0.011(2) -0.018(2) 0.0033(18)
C51 0.054(2) 0.049(2) 0.110(4) -0.017(2) -0.010(2) -0.0013(18)
C52 0.044(2) 0.051(2) 0.132(4) -0.014(3) -0.018(3) 0.0020(18)
C53 0.045(2) 0.052(2) 0.126(4) -0.014(2) -0.001(2) 0.0006(18)
C54 0.049(3) 0.068(3) 0.138(5) -0.008(3) 0.003(3) -0.006(2)
C55 0.045(2) 0.062(3) 0.170(6) -0.029(3) 0.010(3) -0.004(2)
C56 0.062(3) 0.077(3) 0.169(6) -0.007(4) 0.035(3) 0.000(2)
C57 0.083(4) 0.110(4) 0.115(5) -0.002(4) 0.026(3) 0.035(3)
C58 0.096(5) 0.192(9) 0.159(7) 0.017(6) 0.058(5) 0.034(5)
C59 0.080(5) 0.143(7) 0.358(15) 0.066(8) 0.101(7) 0.021(5)
C60 0.073(3) 0.056(3) 0.113(4) -0.021(3) 0.027(3) -0.006(2)
C61 0.052(2) 0.047(2) 0.112(4) -0.024(2) 0.017(2) -0.0049(18)
C62 0.064(3) 0.052(2) 0.095(3) -0.028(2) 0.018(2) -0.0034(19)
C63 0.059(2) 0.043(2) 0.090(3) -0.016(2) 0.010(2) 0.0013(18)
C64 0.061(2) 0.041(2) 0.083(3) -0.0175(19) 0.008(2) 0.0016(17)
C65 0.062(2) 0.049(2) 0.087(3) -0.026(2) -0.003(2) 0.0018(18)
C66 0.059(2) 0.045(2) 0.068(3) -0.0134(18) -0.0092(19) -0.0021(17)
C67 0.061(2) 0.048(2) 0.064(2) -0.0161(18) -0.0076(19) 0.0048(17)
C68 0.066(2) 0.0415(19) 0.078(3) -0.0146(18) -0.013(2) 0.0040(17)
C69 0.078(3) 0.055(2) 0.084(3) -0.027(2) 0.008(2) -0.004(2)
C70 0.096(4) 0.058(3) 0.074(3) -0.017(2) 0.019(3) -0.012(2)
C71 0.074(3) 0.054(2) 0.094(4) -0.020(2) 0.015(3) -0.014(2)
C72 0.047(2) 0.049(2) 0.110(4) -0.020(2) 0.012(2) -0.0058(17)
C75 0.070(3) 0.068(3) 0.129(5) -0.010(3) -0.032(3) -0.006(2)
C76 0.065(2) 0.047(2) 0.077(3) -0.0138(19) -0.015(2) -0.0048(18)
C77 0.071(3) 0.050(2) 0.080(3) -0.022(2) -0.004(2) -0.0110(19)
C78 0.079(3) 0.052(2) 0.076(3) -0.028(2) 0.000(2) -0.003(2)
C79 0.073(3) 0.052(2) 0.084(3) -0.027(2) 0.009(2) 0.000(2)
C80 0.053(2) 0.049(2) 0.075(3) -0.0173(19) 0.003(2) 0.0029(17)
C81 0.062(3) 0.059(2) 0.094(3) -0.012(2) -0.006(2) 0.011(2)
C82 0.074(3) 0.070(3) 0.079(3) -0.016(2) -0.021(2) 0.013(2)
C83 0.068(3) 0.057(2) 0.080(3) -0.018(2) -0.020(2) 0.008(2)
C84 0.101(3) 0.048(2) 0.069(3) -0.016(2) -0.003(2) -0.006(2)
C85 0.135(5) 0.053(3) 0.079(3) -0.031(2) -0.015(3) 0.007(3)
C86 0.129(4) 0.038(2) 0.095(4) -0.022(2) -0.022(3) 0.002(2)
S8 0.0664(7) 0.0534(6) 0.1097(10) -0.0065(6) -0.0079(6) -0.0099(5)
S9 0.0819(8) 0.0627(7) 0.1050(10) -0.0270(6) 0.0127(7) -0.0097(6)
S12 0.0912(9) 0.0536(7) 0.226(2) -0.0600(9) -0.0506(11) 0.0147(6)
S13 0.1084(15) 0.1138(15) 0.629(5) -0.184(2) 0.003(2) 0.0152(12)
N7 0.061(2) 0.0600(19) 0.060(2) -0.0106(16) -0.0021(16) -0.0111(16)
N8 0.069(2) 0.0544(19) 0.070(2) -0.0199(16) -0.0036(17) -0.0063(16)
N9 0.058(2) 0.118(3) 0.082(3) -0.035(2) -0.011(2) 0.009(2)
N10 0.072(2) 0.064(2) 0.069(2) -0.0241(17) -0.0200(18) -0.0017(17)
N11 0.083(3) 0.085(3) 0.086(3) -0.019(2) -0.007(2) -0.015(2)
N12 0.066(2) 0.062(2) 0.067(2) -0.0157(17) -0.0066(17) -0.0025(17)
C87 0.066(3) 0.046(2) 0.082(3) -0.0127(19) -0.003(2) -0.0072(18)
C88 0.095(4) 0.053(3) 0.129(5) -0.033(3) 0.007(3) -0.011(2)
C89 0.108(4) 0.058(3) 0.126(5) -0.025(3) -0.010(3) -0.021(3)
C90 0.073(3) 0.055(3) 0.126(4) -0.013(3) -0.001(3) -0.022(2)
C91 0.063(2) 0.050(2) 0.076(3) -0.012(2) 0.000(2) -0.0139(18)
C92 0.066(3) 0.057(2) 0.071(3) -0.018(2) 0.000(2) -0.0157(19)
C93 0.063(2) 0.058(2) 0.062(3) -0.0112(19) -0.0006(19) -0.0157(19)
C94 0.061(2) 0.058(2) 0.069(3) -0.017(2) -0.002(2) -0.0117(19)
C95 0.065(2) 0.053(2) 0.062(3) -0.0079(18) -0.0099(19) -0.0105(18)
C96 0.063(2) 0.061(2) 0.063(3) -0.018(2) -0.002(2) -0.0112(19)
C97 0.076(3) 0.054(2) 0.055(2) -0.0089(18) -0.008(2) -0.014(2)
C98 0.061(2) 0.055(2) 0.058(2) -0.0131(18) -0.0079(19) -0.0094(18)
C99 0.064(2) 0.057(2) 0.057(2) -0.0198(18) -0.0095(19) -0.0051(18)
C100 0.065(2) 0.051(2) 0.057(2) -0.0170(17) -0.0080(19) -0.0080(18)
C101 0.067(3) 0.057(2) 0.071(3) -0.021(2) -0.001(2) -0.010(2)
C102 0.062(2) 0.053(2) 0.067(3) -0.0168(19) 0.001(2) -0.0072(19)
C103 0.065(2) 0.051(2) 0.066(3) -0.0172(19) 0.000(2) -0.0034(18)
C104 0.071(3) 0.049(2) 0.069(3) -0.0161(19) 0.003(2) -0.0062(19)
C105 0.077(3) 0.045(2) 0.080(3) -0.021(2) 0.008(2) -0.0068(19)
C106 0.082(3) 0.053(2) 0.109(4) -0.018(2) 0.005(3) -0.020(2)
C107 0.081(3) 0.046(2) 0.169(5) -0.014(3) 0.002(4) -0.015(2)
C108 0.104(3) 0.078(3) 0.166(4) 0.004(3) -0.002(3) -0.030(3)
C109 0.144(4) 0.150(4) 0.099(4) 0.019(3) -0.026(3) -0.072(4)
C111 0.177(5) 0.098(4) 0.150(5) 0.023(4) -0.065(4) -0.064(4)
C112 0.074(3) 0.054(3) 0.149(5) -0.039(3) -0.015(3) -0.011(2)
C113 0.071(3) 0.056(2) 0.109(4) -0.042(3) -0.009(3) 0.000(2)
C114 0.064(3) 0.072(3) 0.106(4) -0.053(3) -0.013(3) 0.002(2)
C115 0.058(2) 0.087(3) 0.091(3) -0.053(3) -0.007(2) 0.002(2)
C116 0.061(3) 0.081(3) 0.110(4) -0.045(3) -0.004(3) 0.006(2)
C117 0.075(3) 0.086(3) 0.087(3) -0.040(3) -0.016(3) 0.010(3)
C118 0.066(3) 0.101(4) 0.069(3) -0.039(3) -0.017(2) 0.014(2)
C119 0.071(3) 0.085(3) 0.074(3) -0.038(2) -0.019(2) 0.017(2)
C120 0.066(3) 0.089(3) 0.066(3) -0.028(2) -0.015(2) 0.012(2)
C121 0.086(3) 0.064(3) 0.075(3) -0.025(2) -0.022(2) 0.010(2)
C122 0.082(3) 0.050(2) 0.066(3) -0.0159(19) -0.016(2) 0.001(2)
C123 0.077(3) 0.049(2) 0.064(3) -0.0116(19) -0.009(2) -0.0052(19)
C124 0.086(3) 0.051(2) 0.060(3) -0.0153(19) -0.011(2) -0.007(2)
C125 0.077(3) 0.051(2) 0.065(3) -0.0098(19) -0.003(2) -0.015(2)
C126 0.076(3) 0.053(2) 0.070(3) -0.011(2) -0.003(2) -0.015(2)
C127 0.073(3) 0.052(2) 0.068(3) -0.0112(19) -0.003(2) -0.0208(19)
C128 0.096(4) 0.078(3) 0.068(3) -0.014(2) 0.002(3) -0.020(3)
C129 0.117(4) 0.083(3) 0.066(3) -0.028(3) -0.002(3) -0.019(3)
C130 0.090(3) 0.074(3) 0.077(3) -0.030(2) -0.012(3) -0.010(3)
C131 0.103(4) 0.081(3) 0.067(3) -0.024(2) -0.028(3) 0.020(3)
C132 0.060(3) 0.105(4) 0.072(3) -0.016(3) -0.004(2) 0.015(3)
C133 0.101(4) 0.078(3) 0.094(4) -0.007(3) -0.012(3) -0.014(3)
C134 0.068(3) 0.066(3) 0.090(3) -0.012(2) -0.017(3) 0.006(2)
C135 0.064(3) 0.064(3) 0.082(3) -0.011(2) -0.015(2) 0.006(2)
C136 0.058(2) 0.0395(19) 0.095(3) -0.003(2) -0.018(2) 0.0018(17)
C137 0.058(2) 0.044(2) 0.103(4) -0.016(2) -0.008(2) -0.0012(18)
C138 0.061(3) 0.047(2) 0.125(4) -0.016(2) -0.011(3) 0.0071(19)
C139 0.076(3) 0.048(2) 0.163(5) -0.043(3) -0.016(3) 0.008(2)
C140 0.092(3) 0.066(3) 0.214(5) -0.068(3) -0.028(3) 0.026(2)
C141 0.115(4) 0.060(3) 0.228(6) -0.066(3) -0.055(4) 0.012(3)
C142 0.161(5) 0.113(4) 0.309(6) -0.090(5) -0.040(5) 0.016(4)
C143 0.131(5) 0.112(4) 0.377(6) -0.130(4) -0.028(5) 0.026(4)
C144 0.082(3) 0.052(2) 0.111(4) -0.035(3) -0.011(3) 0.004(2)
C145 0.062(3) 0.047(2) 0.105(4) -0.028(2) -0.002(2) 0.0022(18)
C146 0.072(3) 0.055(2) 0.085(3) -0.028(2) -0.004(2) 0.000(2)
C147 0.064(3) 0.051(2) 0.085(3) -0.023(2) 0.003(2) -0.0039(19)
C148 0.074(3) 0.055(2) 0.070(3) -0.017(2) -0.005(2) -0.005(2)
C149 0.071(3) 0.056(2) 0.067(3) -0.015(2) -0.010(2) -0.008(2)
C150 0.064(2) 0.058(2) 0.057(2) -0.0163(18) -0.0119(19) -0.0034(19)
C151 0.065(2) 0.057(2) 0.061(2) -0.0177(19) -0.0052(19) -0.0128(19)
C152 0.068(3) 0.054(2) 0.063(3) -0.0122(19) -0.013(2) -0.0087(19)
C153 0.094(4) 0.084(3) 0.077(3) -0.013(3) 0.004(3) 0.014(3)
C154 0.101(4) 0.106(4) 0.079(4) -0.026(3) 0.015(3) 0.006(3)
C155 0.076(3) 0.078(3) 0.113(4) -0.037(3) 0.007(3) 0.008(3)
C156 0.057(2) 0.0390(19) 0.099(3) -0.016(2) -0.008(2) 0.0027(17)
C157 0.066(3) 0.057(3) 0.112(4) -0.015(3) -0.016(3) 0.006(2)
C158 0.074(3) 0.080(3) 0.112(4) -0.004(3) -0.035(3) 0.007(3)
C159 0.089(4) 0.098(4) 0.085(4) -0.009(3) -0.013(3) 0.001(3)
C160 0.067(3) 0.096(4) 0.082(3) -0.015(3) -0.011(2) 0.012(3)
C161 0.076(3) 0.137(5) 0.119(5) -0.083(4) -0.035(3) 0.025(3)
C162 0.114(5) 0.122(5) 0.178(7) -0.108(5) -0.052(5) 0.023(4)
C163 0.086(4) 0.105(4) 0.167(6) -0.095(5) -0.029(4) 0.010(3)
C164 0.068(3) 0.055(2) 0.088(3) -0.035(2) 0.004(2) -0.014(2)
C165 0.072(3) 0.048(2) 0.089(3) -0.015(2) 0.005(2) -0.005(2)
C166 0.075(3) 0.065(3) 0.083(3) -0.007(2) 0.001(2) 0.002(2)
C167 0.065(3) 0.072(3) 0.071(3) -0.010(2) -0.001(2) -0.005(2)
C168 0.075(3) 0.100(4) 0.063(3) -0.012(3) -0.010(2) -0.011(3)
C169 0.072(3) 0.116(4) 0.080(3) -0.020(3) -0.016(3) -0.023(3)
C170 0.071(3) 0.100(4) 0.066(3) -0.012(3) -0.003(2) -0.029(3)
S0AA 0.113(2) 0.0553(13) 0.111(2) -0.0007(13) -0.0209(18) -0.0293(14)
S1AA 0.124(3) 0.0575(14) 0.130(2) -0.0085(15) -0.018(2) -0.0149(16)
S2AA 0.120(2) 0.0850(18) 0.0844(19) -0.0301(15) 0.0127(18) -0.0353(18)
S3AA 0.103(2) 0.095(2) 0.0758(17) -0.0161(15) 0.0159(16) -0.0390(17)
C0AA 0.165(6) 0.125(5) 0.113(6) 0.007(5) -0.041(5) -0.086(5)
C1AA 0.159(6) 0.119(5) 0.109(6) 0.003(5) -0.040(5) -0.086(5)
C3AA 0.073(3) 0.082(4) 0.177(6) -0.017(4) -0.049(4) -0.019(3)
C2AA 0.062(3) 0.075(3) 0.129(5) -0.011(3) -0.007(3) -0.012(2)

loop_
_atom_type_symbol
_atom_type_description
_atom_type_scat_dispersion_real
_atom_type_scat_dispersion_imag
_atom_type_scat_source
C C 0.0148 0.0070 'International Tables Vol C Tables 4.2.6.8 and 6.1.1.4'
H H 0.0000 0.0000 'International Tables Vol C Tables 4.2.6.8 and 6.1.1.4'
N N 0.0253 0.0136 'International Tables Vol C Tables 4.2.6.8 and 6.1.1.4'
S S 0.2924 0.4247 'International Tables Vol C Tables 4.2.6.8 and 6.1.1.4'

loop_
_geom_angle_atom_site_label_1
_geom_angle_atom_site_label_2
_geom_angle_atom_site_label_3
_geom_angle
_geom_angle_site_symmetry_1
_geom_angle_site_symmetry_3
_geom_angle_publ_flag
C1 S1 C4 102.1 . . ?
C1 S2 C6 98.2 . . ?
C1 S3 C2 100.0 . . ?
C24 S4 C25 100.8 . . ?
C27 S5 C24 99.9 . . ?
C56 S6 C57 99.5 . . ?
C56 S7 C59 98.6 . . ?
C13 N1 C12 117.1 . . ?
C17 N2 C18 118.1 . . ?
C33 N3 C32 118.9 . . ?
C37 N4 C38 119.9 . . ?
C49 N5 C50 115.9 . . ?
C65 N6 C64 117.5 . . ?
S1 C1 S3 125.4 . . ?
S1 C1 H1B 104.1 . . ?
S2 C1 S3 116.4 . . ?
S2 C1 H1A 106.6 . . ?
S3 C1 H1B 104.1 . . ?
S3 C1 H1A 106.6 . . ?
C7 C1 S1 109.2 . . ?
C7 C1 S2 112.2 . . ?
C7 C1 S3 107.9 . . ?
C7 C1 H1B 104.1 . . ?
C7 C1 H1A 106.6 . . ?
S3 C2 H2BC 108.2 . . ?
S3 C2 H2BD 108.2 . . ?
S3 C2 H2AA 109.5 . . ?
S3 C2 H2AB 109.5 . . ?
H2BC C2 H2BD 107.4 . . ?
H2AA C2 H2AB 108.1 . . ?
C3 C2 S3 116.2 . . ?
C3 C2 H2BC 108.2 . . ?
C3 C2 H2BD 108.2 . . ?
C5 C2 S3 110.5 . . ?
C5 C2 H2AA 109.5 . . ?
C5 C2 H2AB 109.5 . . ?
C2 C3 H3A 110.0 . . ?
C2 C3 H3B 110.0 . . ?
H3A C3 H3B 108.4 . . ?
C4 C3 C2 108.4 . . ?
C4 C3 H3A 110.0 . . ?
C4 C3 H3B 110.0 . . ?
S1 C4 H4A 108.6 . . ?
S1 C4 H4B 108.6 . . ?
C3 C4 S1 114.7 . . ?
C3 C4 H4A 108.6 . . ?
C3 C4 H4B 108.6 . . ?
H4A C4 H4B 107.6 . . ?
C2 C5 H5A 109.1 . . ?
C2 C5 H5B 109.1 . . ?
H5A C5 H5B 107.8 . . ?
C6 C5 C2 112.5 . . ?
C6 C5 H5A 109.1 . . ?
C6 C5 H5B 109.1 . . ?
S2 C6 H6A 108.4 . . ?
S2 C6 H6B 108.4 . . ?
C5 C6 S2 115.4 . . ?
C5 C6 H6A 108.4 . . ?
C5 C6 H6B 108.4 . . ?
H6A C6 H6B 107.5 . . ?
C8 C7 C1 119.7 . . ?
C8 C7 C42 120.0 . . ?
C42 C7 C1 120.3 . . ?
C7 C8 H8 119.4 . . ?
C7 C8 C9 121.1 . . ?
C9 C8 H8 119.4 . . ?
C8 C9 C10 122.5 . . ?
C43 C9 C8 117.6 . . ?
C43 C9 C10 119.9 . . ?
C11 C10 C9 120.7 . . ?
C86 C10 C9 121.9 . . ?
C86 C10 C11 117.3 . . ?
C10 C11 H11 119.4 . . ?
C12 C11 C10 121.3 . . ?
C12 C11 H11 119.4 . . ?
C11 C12 N1 120.7 . . ?
C11 C12 C84 119.9 . . ?
C84 C12 N1 119.2 . . ?
N1 C13 H13 118.3 . . ?
N1 C13 C14 123.5 . . ?
C14 C13 H13 118.3 . . ?
C15 C14 C13 118.8 . . ?
C67 C14 C13 121.8 . . ?
C67 C14 C15 119.3 . . ?
C14 C15 H15 119.4 . . ?
C14 C15 C16 121.1 . . ?
C16 C15 H15 119.4 . . ?
C15 C16 C17 122.2 . . ?
C68 C16 C15 118.3 . . ?
C68 C16 C17 119.5 . . ?
N2 C17 C16 123.8 . . ?
N2 C17 H17 118.1 . . ?
C16 C17 H17 118.1 . . ?
C19 C18 N2 120.4 . . ?
C19 C18 C83 120.5 . . ?
C83 C18 N2 119.0 . . ?
C18 C19 H19 119.5 . . ?
C18 C19 C20 121.0 . . ?
C20 C19 H19 119.5 . . ?
C19 C20 C21 120.6 . . ?
C19 C20 C81 118.3 . . ?
C81 C20 C21 121.1 . . ?
C22 C21 C20 119.3 . . ?
C80 C21 C20 121.6 . . ?
C80 C21 C22 119.0 . . ?
C21 C22 H22 119.7 . . ?
C23 C22 C21 120.5 . . ?
C23 C22 H22 119.7 . . ?
C22 C23 C24 119.3 . . ?
C22 C23 C28 119.7 . . ?
C28 C23 C24 121.0 . . ?
S4 C24 S5 113.8 . . ?
S4 C24 H24 109.0 . . ?
S5 C24 H24 109.0 . . ?
C23 C24 S4 109.9 . . ?
C23 C24 S5 106.1 . . ?
C23 C24 H24 109.0 . . ?
S4 C25 H25A 109.0 . . ?
S4 C25 H25B 109.0 . . ?
H25A C25 H25B 107.8 . . ?
C26 C25 S4 113.0 . . ?
C26 C25 H25A 109.0 . . ?
C26 C25 H25B 109.0 . . ?
C25 C26 H26A 109.0 . . ?
C25 C26 H26B 109.0 . . ?
C25 C26 C27 112.9 . . ?
H26A C26 H26B 107.8 . . ?
C27 C26 H26A 109.0 . . ?
C27 C26 H26B 109.0 . . ?
S5 C27 H27A 109.0 . . ?
S5 C27 H27B 109.0 . . ?
C26 C27 S5 113.0 . . ?
C26 C27 H27A 109.0 . . ?
C26 C27 H27B 109.0 . . ?
H27A C27 H27B 107.8 . . ?
C23 C28 H28 119.3 . . ?
C23 C28 C29 121.3 . . ?
C29 C28 H28 119.3 . . ?
C28 C29 C30 120.8 . . ?
C80 C29 C28 117.2 . . ?
C80 C29 C30 122.0 . . ?
C31 C30 C29 122.2 . . ?
C79 C30 C29 120.6 . . ?
C79 C30 C31 117.2 . . ?
C30 C31 H31 119.3 . . ?
C32 C31 C30 121.5 . . ?
C32 C31 H31 119.3 . . ?
C31 C32 N3 123.9 . . ?
C31 C32 C77 120.2 . . ?
C77 C32 N3 115.9 . . ?
N3 C33 H33 119.2 . . ?
N3 C33 C34 121.6 . . ?
C34 C33 H33 119.2 . . ?
C35 C34 C33 118.4 . . ?
C35 C34 C76 119.7 . . ?
C76 C34 C33 121.8 . . ?
C34 C35 H35 119.8 . . ?
C34 C35 C36 120.4 . . ?
C36 C35 H35 119.8 . . ?
C35 C36 C37 121.1 . . ?
C35 C36 C47 119.2 . . ?
C47 C36 C37 119.6 . . ?
N4 C37 C36 121.1 . . ?
N4 C37 H37 119.5 . . ?
C36 C37 H37 119.5 . . ?
C39 C38 N4 123.0 . . ?
C39 C38 C46 119.8 . . ?
C46 C38 N4 116.8 . . ?
C38 C39 H39 119.6 . . ?
C38 C39 C40 120.8 . . ?
C40 C39 H39 119.6 . . ?
C39 C40 C41 120.3 . . ?
C44 C40 C39 119.1 . . ?
C44 C40 C41 120.4 . . ?
C42 C41 C40 120.8 . . ?
C43 C41 C40 120.0 . . ?
C43 C41 C42 119.1 . . ?
C7 C42 C41 119.9 . . ?
C7 C42 H42 120.1 . . ?
C41 C42 H42 120.1 . . ?
C9 C43 H43 118.9 . . ?
C41 C43 C9 122.3 . . ?
C41 C43 H43 118.8 . . ?
C40 C44 H44 119.8 . . ?
C45 C44 C40 120.4 . . ?
C45 C44 H44 119.8 . . ?
C44 C45 H45 119.6 . . ?
C44 C45 C46 120.7 . . ?
C46 C45 H45 119.6 . . ?
C38 C46 H46 120.5 . . ?
C45 C46 C38 119.0 . . ?
C45 C46 H46 120.5 . . ?
C36 C47 H47 120.1 . . ?
C48 C47 C36 119.8 . . ?
C48 C47 H47 120.1 . . ?
C47 C48 C49 118.1 . . ?
C47 C48 C76 121.1 . . ?
C76 C48 C49 120.7 . . ?
N5 C49 C48 124.5 . . ?
N5 C49 H49 117.8 . . ?
C48 C49 H49 117.8 . . ?
C51 C50 N5 120.3 . . ?
C51 C50 C75 120.2 . . ?
C75 C50 N5 119.5 . . ?
C50 C51 H51 119.4 . . ?
C50 C51 C52 121.3 . . ?
C52 C51 H51 119.4 . . ?
C51 C52 C53 119.9 . . ?
C2AA C52 C51 119.2 . . ?
C2AA C52 C53 120.8 . . ?
C54 C53 C52 121.0 . . ?
C54 C53 C72 117.8 . . ?
C72 C53 C52 121.1 . . ?
C53 C54 H54 119.3 . . ?
C55 C54 C53 121.4 . . ?
C55 C54 H54 119.3 . . ?
C54 C55 C56 122.7 . . ?
C54 C55 C60 119.7 . . ?
C60 C55 C56 117.5 . . ?
S6 C56 H56 105.2 . . ?
S7 C56 S6 120.2 . . ?
S7 C56 H56 105.2 . . ?
C55 C56 S6 108.7 . . ?
C55 C56 S7 111.1 . . ?
C55 C56 H56 105.2 . . ?
S6 C57 H57A 108.7 . . ?
S6 C57 H57B 108.7 . . ?
H57A C57 H57B 107.6 . . ?
C58 C57 S6 114.3 . . ?
C58 C57 H57A 108.7 . . ?
C58 C57 H57B 108.7 . . ?
C57 C58 H58A 109.1 . . ?
C57 C58 H58B 109.1 . . ?
H58A C58 H58B 107.8 . . ?
C59 C58 C57 112.4 . . ?
C59 C58 H58A 109.1 . . ?
C59 C58 H58B 109.1 . . ?
S7 C59 H59A 108.9 . . ?
S7 C59 H59B 108.9 . . ?
C58 C59 S7 113.3 . . ?
C58 C59 H59A 108.9 . . ?
C58 C59 H59B 108.9 . . ?
H59A C59 H59B 107.7 . . ?
C55 C60 H60 119.3 . . ?
C55 C60 C61 121.3 . . ?
C61 C60 H60 119.3 . . ?
C60 C61 C62 120.5 . . ?
C72 C61 C60 116.8 . . ?
C72 C61 C62 122.7 . . ?
C63 C62 C61 120.4 . . ?
C71 C62 C61 121.5 . . ?
C71 C62 C63 118.1 . . ?
C62 C63 H63 119.3 . . ?
C64 C63 C62 121.5 . . ?
C64 C63 H63 119.3 . . ?
C63 C64 N6 121.5 . . ?
C63 C64 C69 119.5 . . ?
C69 C64 N6 118.9 . . ?
N6 C65 H65 119.0 . . ?
N6 C65 C66 122.0 . . ?
C66 C65 H65 119.0 . . ?
C67 C66 C65 120.2 . . ?
C68 C66 C65 121.3 . . ?
C68 C66 C67 118.6 . . ?
C14 C67 C66 120.7 . . ?
C14 C67 H67 119.6 . . ?
C66 C67 H67 119.6 . . ?
C16 C68 C66 122.0 . . ?
C16 C68 H68 119.0 . . ?
C66 C68 H68 119.0 . . ?
C64 C69 H69 120.3 . . ?
C70 C69 C64 119.4 . . ?
C70 C69 H69 120.3 . . ?
C69 C70 H70 119.4 . . ?
C71 C70 C69 121.2 . . ?
C71 C70 H70 119.4 . . ?
C62 C71 H71 119.9 . . ?
C70 C71 C62 120.3 . . ?
C70 C71 H71 119.9 . . ?
C53 C72 H72 118.5 . . ?
C61 C72 C53 123.0 . . ?
C61 C72 H72 118.5 . . ?
C50 C75 H75 121.4 . . ?
C50 C75 C3AA 117.2 . . ?
C3AA C75 H75 121.4 . . ?
C34 C76 C48 119.7 . . ?
C34 C76 H76 120.1 . . ?
C48 C76 H76 120.1 . . ?
C32 C77 H77 120.4 . . ?
C32 C77 C78 119.1 . . ?
C78 C77 H77 120.4 . . ?
C77 C78 H78 119.8 . . ?
C79 C78 C77 120.5 . . ?
C79 C78 H78 119.8 . . ?
C30 C79 H79 119.2 . . ?
C78 C79 C30 121.5 . . ?
C78 C79 H79 119.2 . . ?
C21 C80 C29 122.2 . . ?
C21 C80 H80 118.9 . . ?
C29 C80 H80 118.9 . . ?
C20 C81 H81 119.3 . . ?
C82 C81 C20 121.4 . . ?
C82 C81 H81 119.3 . . ?
C81 C82 H82 120.0 . . ?
C81 C82 C83 120.0 . . ?
C83 C82 H82 120.0 . . ?
C18 C83 H83 120.6 . . ?
C82 C83 C18 118.8 . . ?
C82 C83 H83 120.6 . . ?
C12 C84 H84 120.3 . . ?
C85 C84 C12 119.3 . . ?
C85 C84 H84 120.3 . . ?
C84 C85 H85 119.5 . . ?
C86 C85 C84 121.1 . . ?
C86 C85 H85 119.5 . . ?
C10 C86 H86 119.5 . . ?
C85 C86 C10 121.0 . . ?
C85 C86 H86 119.5 . . ?
C87 S8 C90 99.2 . . ?
C88 S9 C87 99.8 . . ?
C140 S12 C141 101.8 . . ?
C140 S13 C143 100.6 . . ?
C97 N7 C96 117.4 . . ?
C101 N8 C102 117.2 . . ?
C117 N9 C116 119.5 . . ?
C121 N10 C122 117.4 . . ?
C133 N11 C134 115.0 . . ?
C149 N12 C148 117.5 . . ?
S8 C87 S9 114.0 . . ?
S8 C87 H87 108.5 . . ?
S9 C87 H87 108.5 . . ?
C91 C87 S8 109.0 . . ?
C91 C87 S9 108.3 . . ?
C91 C87 H87 108.5 . . ?
S9 C88 H88A 108.6 . . ?
S9 C88 H88B 108.6 . . ?
H88A C88 H88B 107.6 . . ?
C89 C88 S9 114.7 . . ?
C89 C88 H88A 108.6 . . ?
C89 C88 H88B 108.6 . . ?
C88 C89 H89A 108.8 . . ?
C88 C89 H89B 108.8 . . ?
C88 C89 C90 113.9 . . ?
H89A C89 H89B 107.7 . . ?
C90 C89 H89A 108.8 . . ?
C90 C89 H89B 108.8 . . ?
S8 C90 H90A 108.8 . . ?
S8 C90 H90B 108.8 . . ?
C89 C90 S8 113.9 . . ?
C89 C90 H90A 108.8 . . ?
C89 C90 H90B 108.8 . . ?
H90A C90 H90B 107.7 . . ?
C92 C91 C87 119.8 . . ?
C126 C91 C87 119.2 . . ?
C126 C91 C92 121.0 . . ?
C91 C92 H92 120.2 . . ?
C91 C92 C93 119.6 . . ?
C93 C92 H92 120.2 . . ?
C92 C93 C94 120.8 . . ?
C127 C93 C92 118.8 . . ?
C127 C93 C94 120.4 . . ?
C95 C94 C93 119.5 . . ?
C95 C94 C170 118.1 . . ?
C170 C94 C93 122.4 . . ?
C94 C95 H95 119.5 . . ?
C94 C95 C96 121.0 . . ?
C96 C95 H95 119.5 . . ?
C95 C96 N7 121.1 . . ?
C168 C96 N7 118.6 . . ?
C168 C96 C95 120.1 . . ?
N7 C97 H97 118.3 . . ?
N7 C97 C98 123.4 . . ?
C98 C97 H97 118.3 . . ?
C99 C98 C97 122.1 . . ?
C99 C98 C152 119.6 . . ?
C152 C98 C97 118.3 . . ?
C98 C99 H99 120.4 . . ?
C98 C99 C100 119.1 . . ?
C100 C99 H99 120.4 . . ?
C99 C100 C101 121.9 . . ?
C151 C100 C99 120.4 . . ?
C151 C100 C101 117.6 . . ?
N8 C101 C100 124.3 . . ?
N8 C101 H101 117.8 . . ?
C100 C101 H101 117.8 . . ?
C103 C102 N8 121.1 . . ?
C103 C102 C167 119.7 . . ?
C167 C102 N8 119.2 . . ?
C102 C103 H103 119.5 . . ?
C102 C103 C104 121.1 . . ?
C104 C103 H103 119.5 . . ?
C103 C104 C105 120.8 . . ?
C165 C104 C103 117.4 . . ?
C165 C104 C105 121.8 . . ?
C106 C105 C104 121.2 . . ?
C164 C105 C104 121.0 . . ?
C164 C105 C106 117.8 . . ?
C105 C106 H106 119.7 . . ?
C107 C106 C105 120.7 . . ?
C107 C106 H106 119.7 . . ?
C106 C107 C108 121.2 . . ?
C106 C107 C112 121.8 . . ?
C112 C107 C108 116.9 . . ?
C107 C108 H10A 98.8 . . ?
C107 C108 H108 99.4 . . ?
C107 C108 S0AA 124.0 . . ?
C107 C108 S1AA 105.1 . . ?
C107 C108 S3AA 108.2 . . ?
S0AA C108 H10A 98.8 . . ?
S0AA C108 S3AA 120.8 . . ?
S1AA C108 H108 99.4 . . ?
S2AA C108 C107 116.5 . . ?
S2AA C108 H108 99.4 . . ?
S2AA C108 S1AA 130.3 . . ?
S3AA C108 H10A 98.8 . . ?
H10B C109 H10C 109.1 . . ?
H10D C109 H10E 106.7 . . ?
S2AA C109 H10B 111.2 . . ?
S2AA C109 H10C 111.2 . . ?
S3AA C109 H10D 106.9 . . ?
S3AA C109 H10E 106.9 . . ?
C0AA C109 H10D 106.9 . . ?
C0AA C109 H10E 106.9 . . ?
C0AA C109 S3AA 121.7 . . ?
C1AA C109 H10B 111.2 . . ?
C1AA C109 H10C 111.2 . . ?
C1AA C109 S2AA 102.9 . . ?
H11C C111 H11D 109.0 . . ?
H11A C111 H11B 107.2 . . ?
S0AA C111 H11C 111.0 . . ?
S0AA C111 H11D 111.0 . . ?
S0AA C111 C0AA 103.9 . . ?
S1AA C111 H11A 107.8 . . ?
S1AA C111 H11B 107.8 . . ?
C0AA C111 H11C 111.0 . . ?
C0AA C111 H11D 111.0 . . ?
C1AA C111 H11A 107.8 . . ?
C1AA C111 H11B 107.8 . . ?
C1AA C111 S1AA 117.9 . . ?
C107 C112 H112 120.5 . . ?
C107 C112 C113 118.9 . . ?
C113 C112 H112 120.5 . . ?
C112 C113 C114 118.8 . . ?
C164 C113 C112 119.6 . . ?
C164 C113 C114 121.6 . . ?
C115 C114 C113 121.1 . . ?
C115 C114 C163 118.5 . . ?
C163 C114 C113 120.3 . . ?
C114 C115 H115 120.1 . . ?
C114 C115 C116 119.9 . . ?
C116 C115 H115 120.1 . . ?
C115 C116 N9 118.7 . . ?
C161 C116 N9 120.2 . . ?
C161 C116 C115 120.6 . . ?
N9 C117 H117 119.6 . . ?
N9 C117 C118 120.8 . . ?
C118 C117 H117 119.6 . . ?
C119 C118 C117 121.6 . . ?
C160 C118 C117 119.4 . . ?
C160 C118 C119 119.0 . . ?
C118 C119 H119 119.4 . . ?
C120 C119 C118 121.3 . . ?
C120 C119 H119 119.4 . . ?
C119 C120 C121 123.0 . . ?
C119 C120 C131 117.9 . . ?
C131 C120 C121 119.1 . . ?
N10 C121 C120 124.5 . . ?
N10 C121 H121 117.8 . . ?
C120 C121 H121 117.8 . . ?
C123 C122 N10 121.4 . . ?
C130 C122 N10 119.7 . . ?
C130 C122 C123 118.9 . . ?
C122 C123 H123 119.6 . . ?
C124 C123 C122 120.7 . . ?
C124 C123 H123 119.6 . . ?
C123 C124 C125 119.4 . . ?
C123 C124 C128 119.3 . . ?
C128 C124 C125 121.2 . . ?
C126 C125 C124 121.4 . . ?
C127 C125 C124 120.2 . . ?
C127 C125 C126 118.4 . . ?
C91 C126 C125 120.1 . . ?
C91 C126 H126 119.9 . . ?
C125 C126 H126 119.9 . . ?
C93 C127 C125 122.0 . . ?
C93 C127 H127 119.0 . . ?
C125 C127 H127 119.0 . . ?
C124 C128 H128 120.8 . . ?
C129 C128 C124 118.4 . . ?
C129 C128 H128 120.8 . . ?
C128 C129 H129 118.7 . . ?
C130 C129 C128 122.6 . . ?
C130 C129 H129 118.7 . . ?
C122 C130 H130 120.0 . . ?
C129 C130 C122 119.9 . . ?
C129 C130 H130 120.0 . . ?
C120 C131 H131 120.1 . . ?
C132 C131 C120 119.9 . . ?
C132 C131 H131 120.1 . . ?
C131 C132 C133 121.7 . . ?
C160 C132 C131 120.6 . . ?
C160 C132 C133 117.7 . . ?
N11 C133 C132 120.8 . . ?
N11 C133 H133 119.6 . . ?
C132 C133 H133 119.6 . . ?
C135 C134 N11 117.8 . . ?
C135 C134 C159 119.2 . . ?
C159 C134 N11 122.9 . . ?
C134 C135 H135 119.5 . . ?
C134 C135 C136 121.0 . . ?
C136 C135 H135 119.5 . . ?
C135 C136 C137 118.5 . . ?
C157 C136 C135 118.8 . . ?
C157 C136 C137 122.7 . . ?
C138 C137 C136 122.7 . . ?
C138 C137 C156 116.8 . . ?
C156 C137 C136 120.5 . . ?
C137 C138 H138 118.8 . . ?
C139 C138 C137 122.4 . . ?
C139 C138 H138 118.8 . . ?
C138 C139 C140 121.0 . . ?
C144 C139 C138 119.1 . . ?
C144 C139 C140 119.9 . . ?
S12 C140 H140 98.2 . . ?
S13 C140 S12 130.8 . . ?
S13 C140 H140 98.2 . . ?
C139 C140 S12 109.2 . . ?
C139 C140 S13 113.7 . . ?
C139 C140 H140 98.2 . . ?
S12 C141 H14A 108.3 . . ?
S12 C141 H14B 108.3 . . ?
H14A C141 H14B 107.4 . . ?
C142 C141 S12 115.9 . . ?
C142 C141 H14A 108.3 . . ?
C142 C141 H14B 108.3 . . ?
C141 C142 H14C 110.8 . . ?
C141 C142 H14D 110.8 . . ?
C141 C142 C143 105.0 . . ?
H14C C142 H14D 108.8 . . ?
C143 C142 H14C 110.8 . . ?
C143 C142 H14D 110.8 . . ?
S13 C143 H14E 109.6 . . ?
S13 C143 H14F 109.6 . . ?
C142 C143 S13 110.2 . . ?
C142 C143 H14E 109.6 . . ?
C142 C143 H14F 109.6 . . ?
H14E C143 H14F 108.1 . . ?
C139 C144 H144 119.4 . . ?
C139 C144 C145 121.3 . . ?
C145 C144 H144 119.4 . . ?
C144 C145 C146 122.4 . . ?
C156 C145 C144 117.2 . . ?
C156 C145 C146 120.4 . . ?
C147 C146 C145 120.5 . . ?
C155 C146 C145 122.0 . . ?
C155 C146 C147 117.5 . . ?
C146 C147 H147 119.2 . . ?
C148 C147 C146 121.7 . . ?
C148 C147 H147 119.2 . . ?
C147 C148 N12 122.7 . . ?
C153 C148 N12 118.3 . . ?
C153 C148 C147 119.0 . . ?
N12 C149 H149 119.4 . . ?
N12 C149 C150 121.2 . . ?
C150 C149 H149 119.4 . . ?
C151 C150 C149 121.3 . . ?
C152 C150 C149 120.3 . . ?
C152 C150 C151 118.4 . . ?
C100 C151 C150 121.1 . . ?
C100 C151 H151 119.5 . . ?
C150 C151 H151 119.5 . . ?
C98 C152 H152 119.3 . . ?
C150 C152 C98 121.3 . . ?
C150 C152 H152 119.3 . . ?
C148 C153 H153 119.9 . . ?
C154 C153 C148 120.1 . . ?
C154 C153 H153 119.9 . . ?
C153 C154 H154 119.5 . . ?
C155 C154 C153 120.9 . . ?
C155 C154 H154 119.5 . . ?
C146 C155 H155 119.7 . . ?
C154 C155 C146 120.6 . . ?
C154 C155 H155 119.7 . . ?
C137 C156 C145 123.2 . . ?
C137 C156 H156 118.4 . . ?
C145 C156 H156 118.4 . . ?
C136 C157 H157 119.7 . . ?
C158 C157 C136 120.6 . . ?
C158 C157 H157 119.7 . . ?
C157 C158 H158 119.6 . . ?
C157 C158 C159 120.8 . . ?
C159 C158 H158 119.6 . . ?
C134 C159 H159 120.2 . . ?
C158 C159 C134 119.6 . . ?
C158 C159 H159 120.2 . . ?
C118 C160 H160 119.4 . . ?
C132 C160 C118 121.3 . . ?
C132 C160 H160 119.4 . . ?
C116 C161 H161 120.3 . . ?
C162 C161 C116 119.3 . . ?
C162 C161 H161 120.3 . . ?
C161 C162 H162 119.9 . . ?
C161 C162 C163 120.2 . . ?
C163 C162 H162 119.9 . . ?
C114 C163 H163 119.3 . . ?
C162 C163 C114 121.4 . . ?
C162 C163 H163 119.3 . . ?
C105 C164 H164 119.4 . . ?
C113 C164 C105 121.2 . . ?
C113 C164 H164 119.4 . . ?
C104 C165 H165 119.3 . . ?
C166 C165 C104 121.5 . . ?
C166 C165 H165 119.3 . . ?
C165 C166 H166 119.3 . . ?
C165 C166 C167 121.4 . . ?
C167 C166 H166 119.3 . . ?
C102 C167 H167 120.5 . . ?
C166 C167 C102 119.0 . . ?
C166 C167 H167 120.5 . . ?
C96 C168 H168 120.4 . . ?
C169 C168 C96 119.2 . . ?
C169 C168 H168 120.4 . . ?
C168 C169 H169 119.5 . . ?
C168 C169 C170 121.1 . . ?
C170 C169 H169 119.5 . . ?
C94 C170 H170 119.8 . . ?
C169 C170 C94 120.4 . . ?
C169 C170 H170 119.8 . . ?
C108 S0AA C111 119.6 . . ?
C108 S1AA C111 90.0 . . ?
C108 S2AA C109 115.4 . . ?
C109 S3AA C108 92.2 . . ?
C109 C0AA C111 115.2 . . ?
C109 C0AA H0AA 108.5 . . ?
C109 C0AA H0AB 108.5 . . ?
C111 C0AA H0AA 108.5 . . ?
C111 C0AA H0AB 108.5 . . ?
H0AA C0AA H0AB 107.5 . . ?
C109 C1AA H1AA 106.2 . . ?
C109 C1AA H1AB 106.2 . . ?
C111 C1AA C109 124.3 . . ?
C111 C1AA H1AA 106.2 . . ?
C111 C1AA H1AB 106.2 . . ?
H1AA C1AA H1AB 106.4 . . ?
C75 C3AA H3AA 119.2 . . ?
C2AA C3AA C75 121.6 . . ?
C2AA C3AA H3AA 119.2 . . ?
C52 C2AA C3AA 120.4 . . ?
C52 C2AA H2AC 119.8 . . ?
C3AA C2AA H2AC 119.8 . . ?

loop_
_geom_bond_atom_site_label_1
_geom_bond_atom_site_label_2
_geom_bond_distance
_geom_bond_site_symmetry_2
_geom_bond_publ_flag
S1 C1 1.7778 . ?
S1 C4 1.7841 . ?
S2 C1 1.7796 . ?
S2 C6 1.8183 . ?
S3 C1 1.7929 . ?
S3 C2 1.8213 . ?
S4 C24 1.7845 . ?
S4 C25 1.8106 . ?
S5 C24 1.8320 . ?
S5 C27 1.7986 . ?
S6 C56 1.7596 . ?
S6 C57 1.8199 . ?
S7 C56 1.7325 . ?
S7 C59 1.8369 . ?
N1 C12 1.4361 . ?
N1 C13 1.2654 . ?
N2 C17 1.2597 . ?
N2 C18 1.4238 . ?
N3 C32 1.4329 . ?
N3 C33 1.2781 . ?
N4 C37 1.2873 . ?
N4 C38 1.4208 . ?
N5 C49 1.2424 . ?
N5 C50 1.4340 . ?
N6 C64 1.4267 . ?
N6 C65 1.2770 . ?
C1 H1B 0.9900 . ?
C1 H1A 0.9900 . ?
C1 C7 1.5164 . ?
C2 H2BC 0.9800 . ?
C2 H2BD 0.9800 . ?
C2 H2AA 0.9800 . ?
C2 H2AB 0.9800 . ?
C2 C3 1.6708 . ?
C2 C5 1.5961 . ?
C3 H3A 0.9800 . ?
C3 H3B 0.9800 . ?
C3 C4 1.5200 . ?
C4 H4A 0.9800 . ?
C4 H4B 0.9800 . ?
C5 H5A 0.9800 . ?
C5 H5B 0.9800 . ?
C5 C6 1.4930 . ?
C6 H6A 0.9800 . ?
C6 H6B 0.9800 . ?
C7 C8 1.3874 . ?
C7 C42 1.3908 . ?
C8 H8 0.9400 . ?
C8 C9 1.4086 . ?
C9 C10 1.4718 . ?
C9 C43 1.3906 . ?
C10 C11 1.4008 . ?
C10 C86 1.3980 . ?
C11 H11 0.9400 . ?
C11 C12 1.3773 . ?
C12 C84 1.3878 . ?
C13 H13 0.9400 . ?
C13 C14 1.4689 . ?
C14 C15 1.3947 . ?
C14 C67 1.3878 . ?
C15 H15 0.9400 . ?
C15 C16 1.3958 . ?
C16 C17 1.4625 . ?
C16 C68 1.3855 . ?
C17 H17 0.9400 . ?
C18 C19 1.3830 . ?
C18 C83 1.4065 . ?
C19 H19 0.9400 . ?
C19 C20 1.3877 . ?
C20 C21 1.4872 . ?
C20 C81 1.3985 . ?
C21 C22 1.3984 . ?
C21 C80 1.3912 . ?
C22 H22 0.9400 . ?
C22 C23 1.3808 . ?
C23 C24 1.5067 . ?
C23 C28 1.4012 . ?
C24 H24 0.9900 . ?
C25 H25A 0.9800 . ?
C25 H25B 0.9800 . ?
C25 C26 1.5253 . ?
C26 H26A 0.9800 . ?
C26 H26B 0.9800 . ?
C26 C27 1.5400 . ?
C27 H27A 0.9800 . ?
C27 H27B 0.9800 . ?
C28 H28 0.9400 . ?
C28 C29 1.4073 . ?
C29 C30 1.4929 . ?
C29 C80 1.3998 . ?
C30 C31 1.4050 . ?
C30 C79 1.4034 . ?
C31 H31 0.9400 . ?
C31 C32 1.3791 . ?
C32 C77 1.3884 . ?
C33 H33 0.9400 . ?
C33 C34 1.4805 . ?
C34 C35 1.3859 . ?
C34 C76 1.3885 . ?
C35 H35 0.9400 . ?
C35 C36 1.3880 . ?
C36 C37 1.4715 . ?
C36 C47 1.4115 . ?
C37 H37 0.9400 . ?
C38 C39 1.3698 . ?
C38 C46 1.4042 . ?
C39 H39 0.9400 . ?
C39 C40 1.3981 . ?
C40 C41 1.4882 . ?
C40 C44 1.3821 . ?
C41 C42 1.4026 . ?
C41 C43 1.3844 . ?
C42 H42 0.9400 . ?
C43 H43 0.9400 . ?
C44 H44 0.9400 . ?
C44 C45 1.3757 . ?
C45 H45 0.9400 . ?
C45 C46 1.3878 . ?
C46 H46 0.9400 . ?
C47 H47 0.9400 . ?
C47 C48 1.3587 . ?
C48 C49 1.4972 . ?
C48 C76 1.3895 . ?
C49 H49 0.9400 . ?
C50 C51 1.3698 . ?
C50 C75 1.3978 . ?
C51 H51 0.9400 . ?
C51 C52 1.3838 . ?
C52 C53 1.4800 . ?
C52 C2AA 1.3606 . ?
C53 C54 1.3846 . ?
C53 C72 1.4052 . ?
C54 H54 0.9400 . ?
C54 C55 1.3804 . ?
C55 C56 1.5204 . ?
C55 C60 1.3963 . ?
C56 H56 0.9900 . ?
C57 H57A 0.9800 . ?
C57 H57B 0.9800 . ?
C57 C58 1.4977 . ?
C58 H58A 0.9800 . ?
C58 H58B 0.9800 . ?
C58 C59 1.4944 . ?
C59 H59A 0.9800 . ?
C59 H59B 0.9800 . ?
C60 H60 0.9400 . ?
C60 C61 1.4063 . ?
C61 C62 1.4882 . ?
C61 C72 1.3932 . ?
C62 C63 1.4030 . ?
C62 C71 1.3982 . ?
C63 H63 0.9400 . ?
C63 C64 1.3794 . ?
C64 C69 1.3902 . ?
C65 H65 0.9400 . ?
C65 C66 1.4672 . ?
C66 C67 1.3978 . ?
C66 C68 1.3933 . ?
C67 H67 0.9400 . ?
C68 H68 0.9400 . ?
C69 H69 0.9400 . ?
C69 C70 1.3875 . ?
C70 H70 0.9400 . ?
C70 C71 1.3718 . ?
C71 H71 0.9400 . ?
C72 H72 0.9400 . ?
C75 H75 0.9400 . ?
C75 C3AA 1.3994 . ?
C76 H76 0.9400 . ?
C77 H77 0.9400 . ?
C77 C78 1.3970 . ?
C78 H78 0.9400 . ?
C78 C79 1.3685 . ?
C79 H79 0.9400 . ?
C80 H80 0.9400 . ?
C81 H81 0.9400 . ?
C81 C82 1.3865 . ?
C82 H82 0.9400 . ?
C82 C83 1.3915 . ?
C83 H83 0.9400 . ?
C84 H84 0.9400 . ?
C84 C85 1.3720 . ?
C85 H85 0.9400 . ?
C85 C86 1.3685 . ?
C86 H86 0.9400 . ?
S8 C87 1.8089 . ?
S8 C90 1.8137 . ?
S9 C87 1.8140 . ?
S9 C88 1.7975 . ?
S12 C140 1.7381 . ?
S12 C141 1.8097 . ?
S13 C140 1.5981 . ?
S13 C143 1.8566 . ?
N7 C96 1.4385 . ?
N7 C97 1.2693 . ?
N8 C101 1.2709 . ?
N8 C102 1.4376 . ?
N9 C116 1.4225 . ?
N9 C117 1.2713 . ?
N10 C121 1.2842 . ?
N10 C122 1.4231 . ?
N11 C133 1.1788 . ?
N11 C134 1.4655 . ?
N12 C148 1.4223 . ?
N12 C149 1.2764 . ?
C87 H87 0.9900 . ?
C87 C91 1.5143 . ?
C88 H88A 0.9800 . ?
C88 H88B 0.9800 . ?
C88 C89 1.5181 . ?
C89 H89A 0.9800 . ?
C89 H89B 0.9800 . ?
C89 C90 1.5252 . ?
C90 H90A 0.9800 . ?
C90 H90B 0.9800 . ?
C91 C92 1.3824 . ?
C91 C126 1.3822 . ?
C92 H92 0.9400 . ?
C92 C93 1.4157 . ?
C93 C94 1.4854 . ?
C93 C127 1.3848 . ?
C94 C95 1.3907 . ?
C94 C170 1.4098 . ?
C95 H95 0.9400 . ?
C95 C96 1.3929 . ?
C96 C168 1.3916 . ?
C97 H97 0.9400 . ?
C97 C98 1.4750 . ?
C98 C99 1.3896 . ?
C98 C152 1.4074 . ?
C99 H99 0.9400 . ?
C99 C100 1.4074 . ?
C100 C101 1.4687 . ?
C100 C151 1.3823 . ?
C101 H101 0.9400 . ?
C102 C103 1.3766 . ?
C102 C167 1.4034 . ?
C103 H103 0.9400 . ?
C103 C104 1.4091 . ?
C104 C105 1.4689 . ?
C104 C165 1.3913 . ?
C105 C106 1.3998 . ?
C105 C164 1.3993 . ?
C106 H106 0.9400 . ?
C106 C107 1.3737 . ?
C107 C108 1.5275 . ?
C107 C112 1.3741 . ?
C108 H10A 0.9900 . ?
C108 H108 0.9900 . ?
C108 S0AA 1.5495 . ?
C108 S1AA 1.8145 . ?
C108 S2AA 1.4963 . ?
C108 S3AA 1.9392 . ?
C109 H10B 0.9800 . ?
C109 H10C 0.9800 . ?
C109 H10D 0.9800 . ?
C109 H10E 0.9800 . ?
C109 S2AA 1.7576 . ?
C109 S3AA 1.8840 . ?
C109 C0AA 1.4277 . ?
C109 C1AA 1.6580 . ?
C111 H11C 0.9800 . ?
C111 H11D 0.9800 . ?
C111 H11A 0.9800 . ?
C111 H11B 0.9800 . ?
C111 S0AA 1.6049 . ?
C111 S1AA 2.0371 . ?
C111 C0AA 1.6682 . ?
C111 C1AA 1.2957 . ?
C112 H112 0.9400 . ?
C112 C113 1.3990 . ?
C113 C114 1.4718 . ?
C113 C164 1.3958 . ?
C114 C115 1.3937 . ?
C114 C163 1.4006 . ?
C115 H115 0.9400 . ?
C115 C116 1.4073 . ?
C116 C161 1.3957 . ?
C117 H117 0.9400 . ?
C117 C118 1.4640 . ?
C118 C119 1.4057 . ?
C118 C160 1.3870 . ?
C119 H119 0.9400 . ?
C119 C120 1.3884 . ?
C120 C121 1.4484 . ?
C120 C131 1.4316 . ?
C121 H121 0.9400 . ?
C122 C123 1.3983 . ?
C122 C130 1.3809 . ?
C123 H123 0.9400 . ?
C123 C124 1.3822 . ?
C124 C125 1.4878 . ?
C124 C128 1.4066 . ?
C125 C126 1.4130 . ?
C125 C127 1.3896 . ?
C126 H126 0.9400 . ?
C127 H127 0.9400 . ?
C128 H128 0.9400 . ?
C128 C129 1.3686 . ?
C129 H129 0.9400 . ?
C129 C130 1.3582 . ?
C130 H130 0.9400 . ?
C131 H131 0.9400 . ?
C131 C132 1.3929 . ?
C132 C133 1.5224 . ?
C132 C160 1.3591 . ?
C133 H133 0.9400 . ?
C134 C135 1.3759 . ?
C134 C159 1.3977 . ?
C135 H135 0.9400 . ?
C135 C136 1.4071 . ?
C136 C137 1.4701 . ?
C136 C157 1.3852 . ?
C137 C138 1.3908 . ?
C137 C156 1.3962 . ?
C138 H138 0.9400 . ?
C138 C139 1.3888 . ?
C139 C140 1.5041 . ?
C139 C144 1.3845 . ?
C140 H140 0.9900 . ?
C141 H14A 0.9800 . ?
C141 H14B 0.9800 . ?
C141 C142 1.5429 . ?
C142 H14C 0.9800 . ?
C142 H14D 0.9800 . ?
C142 C143 1.5515 . ?
C143 H14E 0.9800 . ?
C143 H14F 0.9800 . ?
C144 H144 0.9400 . ?
C144 C145 1.4066 . ?
C145 C146 1.4697 . ?
C145 C156 1.4003 . ?
C146 C147 1.3954 . ?
C146 C155 1.3946 . ?
C147 H147 0.9400 . ?
C147 C148 1.3879 . ?
C148 C153 1.3744 . ?
C149 H149 0.9400 . ?
C149 C150 1.4855 . ?
C150 C151 1.3962 . ?
C150 C152 1.3873 . ?
C151 H151 0.9400 . ?
C152 H152 0.9400 . ?
C153 H153 0.9400 . ?
C153 C154 1.3738 . ?
C154 H154 0.9400 . ?
C154 C155 1.3715 . ?
C155 H155 0.9400 . ?
C156 H156 0.9400 . ?
C157 H157 0.9400 . ?
C157 C158 1.3650 . ?
C158 H158 0.9400 . ?
C158 C159 1.3941 . ?
C159 H159 0.9400 . ?
C160 H160 0.9400 . ?
C161 H161 0.9400 . ?
C161 C162 1.3818 . ?
C162 H162 0.9400 . ?
C162 C163 1.3859 . ?
C163 H163 0.9400 . ?
C164 H164 0.9400 . ?
C165 H165 0.9400 . ?
C165 C166 1.3581 . ?
C166 H166 0.9400 . ?
C166 C167 1.3709 . ?
C167 H167 0.9400 . ?
C168 H168 0.9400 . ?
C168 C169 1.3775 . ?
C169 H169 0.9400 . ?
C169 C170 1.3822 . ?
C170 H170 0.9400 . ?
C0AA H0AA 0.9800 . ?
C0AA H0AB 0.9800 . ?
C1AA H1AA 0.9800 . ?
C1AA H1AB 0.9800 . ?
C3AA H3AA 0.9400 . ?
C3AA C2AA 1.3706 . ?
C2AA H2AC 0.9400 . ?

loop_
_smtbx_masks_void_nr
_smtbx_masks_void_average_x
_smtbx_masks_void_average_y
_smtbx_masks_void_average_z
_smtbx_masks_void_volume
_smtbx_masks_void_count_electrons
_smtbx_masks_void_content
1 -0.708 -0.649 -0.621 4183.9 706.8 ?
